data_7019333
loop_
_publ_author_name
'Mason, Kevin'
'Chang, John'
'Prescimone, Alessandro'
'Garlatti, Elena'
'Carretta, Stefano'
'Tasker, Peter A.'
'Brechin, Euan K.'

_publ_section_title
;
 Linking [M(III)(3)] triangles with &quot;double-headed&quot; phenolic
 oximes.
;
_journal_issue 29
_journal_name_full 'Dalton transactions (Cambridge, England : 2003)'
_journal_page_first 8777
_journal_page_last 8785
_journal_paper_doi 10.1039/c2dt30189j
_journal_volume 41
_journal_year 2012
_chemical_compound_source 'Kevin Mason'
_chemical_formula_moiety '[Mn6O2(Oxyme)3(Py)4(MeCN)2(OH)2(NO3)][BF4]5.3MeCN.1H2O.5Py'
_chemical_formula_sum 'C151 H208 B5 F20 Mn6 N27 O20'
_chemical_formula_weight 3485.07
_space_group_IT_number 13
_symmetry_cell_setting monoclinic
_symmetry_space_group_name_Hall '-P 2yc'
_symmetry_space_group_name_H-M 'P 1 2/c 1'
_atom_sites_solution_hydrogens difmap
_atom_sites_solution_primary other
_audit_creation_date 11-09-28
_audit_creation_method CRYSTALS_ver_14.23
_cell_angle_alpha 90
_cell_angle_beta 111.947(2)
_cell_angle_gamma 90
_cell_formula_units_Z 4
_cell_length_a 32.9404(6)
_cell_length_b 18.7090(3)
_cell_length_c 28.3771(5)
_cell_measurement_reflns_used 26656
_cell_measurement_temperature 150
_cell_measurement_theta_max 73.5586
_cell_measurement_theta_min 2.3596
_cell_volume 16220.9(5)
_computing_cell_refinement
;
CrysAlisPro, Oxford Diffraction Ltd.,
Version 1.171.33.55 (release 05-01-2010 CrysAlis171 .NET)
(compiled Jan 5 2010,16:28:46)
;
_computing_data_collection
;
CrysAlisPro, Oxford Diffraction Ltd.,
Version 1.171.33.55 (release 05-01-2010 CrysAlis171 .NET)
(compiled Jan 5 2010,16:28:46)
;
_computing_data_reduction
;
CrysAlisPro, Oxford Diffraction Ltd.,
Version 1.171.33.55 (release 05-01-2010 CrysAlis171 .NET)
(compiled Jan 5 2010,16:28:46)
;
_computing_molecular_graphics 'CAMERON (Watkin et al., 1996)'
_computing_publication_material 'CRYSTALS (Betteridge et al., 2003)'
_computing_structure_refinement 'CRYSTALS (Betteridge et al., 2003)'
_computing_structure_solution 'Superflip (Palatinus & Chapuis, 2007)'
_diffrn_ambient_temperature 150
_diffrn_detector_area_resol_mean 10.3147
_diffrn_measured_fraction_theta_full 0.995
_diffrn_measured_fraction_theta_max 0.964
_diffrn_measurement_device_type 'SuperNova, Dual, Cu at zero, Atlas'
_diffrn_measurement_method '\w scans'
_diffrn_radiation_monochromator mirror
_diffrn_radiation_source 'SuperNova (Cu) X-ray Source'
_diffrn_radiation_type 'Cu K\a'
_diffrn_radiation_wavelength 1.5418
_diffrn_reflns_av_R_equivalents 0.0642
_diffrn_reflns_av_sigmaI/netI 0.1037
_diffrn_reflns_limit_h_max 35
_diffrn_reflns_limit_h_min -23
_diffrn_reflns_limit_k_max 22
_diffrn_reflns_limit_k_min -22
_diffrn_reflns_limit_l_max 40
_diffrn_reflns_limit_l_min -38
_diffrn_reflns_number 94960
_diffrn_reflns_theta_full 67.826
_diffrn_reflns_theta_max 73.724
_diffrn_reflns_theta_min 2.362
_diffrn_standards_number 0
_exptl_absorpt_coefficient_mu 4.494
_exptl_absorpt_correction_T_max 1.00000
_exptl_absorpt_correction_T_min 0.61425
_exptl_absorpt_correction_type multi-scan
_exptl_absorpt_process_details
;
CrysAlisPro, Oxford Diffraction Ltd.,
Version 1.171.33.55 (release 05-01-2010 CrysAlis171 .NET)
(compiled Jan 5 2010,16:28:46)
Empirical absorption correction using spherical harmonics,
implemented in SCALE3 ABSPACK scaling algorithm.
;
_exptl_crystal_colour Black
_exptl_crystal_density_diffrn 1.43
_exptl_crystal_density_method 'not measured'
_exptl_crystal_description Block
_exptl_crystal_F_000 7179
_exptl_crystal_recrystallization_method
;
Et2O diffusion of a MeCN/Pyridine solution
;
_exptl_crystal_size_max 0.11
_exptl_crystal_size_mid 0.11
_exptl_crystal_size_min 0.09
_platon_squeeze_details
;
This equates to 859 e-/cell and 212e-/cluster.
it could equate to 5 pyridine molecules (210 e-)
;
_refine_diff_density_max 2.25
_refine_diff_density_min -1.49
_refine_ls_extinction_method None
_refine_ls_goodness_of_fit_ref 1.0970
_refine_ls_hydrogen_treatment 'see above notes'
_refine_ls_matrix_type full
_refine_ls_number_parameters 1565
_refine_ls_number_reflns 19313
_refine_ls_number_restraints 1359
_refine_ls_R_factor_all 0.1694
_refine_ls_R_factor_gt 0.1377
_refine_ls_shift/su_max 0.0029965
_refine_ls_shift/su_mean 0.0000243
_refine_ls_structure_factor_coef F
_refine_ls_weighting_details
;
Method, part 1, Chebychev polynomial, (Watkin, 1994, Prince, 1982)
[weight] = 1.0/[A~0~*T~0~(x)+A~1~*T~1~(x) ... +A~n-1~]*T~n-1~(x)]
where A~i~ are the Chebychev coefficients listed below and x= Fcalc/Fmax
Method = Robust Weighting (Prince, 1982)
W = [weight] * [1-(deltaF/6*sigmaF)^2^]^2^
A~i~ are:
23.4 23.1 19.6 6.59
;
_refine_ls_weighting_scheme calc
_refine_ls_wR_factor_all 0.1743
_refine_ls_wR_factor_gt 0.1548
_refine_ls_wR_factor_ref 0.1548
_reflns_limit_h_max 37
_reflns_limit_h_min -40
_reflns_limit_k_max 22
_reflns_limit_k_min 0
_reflns_limit_l_max 35
_reflns_limit_l_min 0
_reflns_number_gt 19313
_reflns_number_total 31620
_reflns_threshold_expression I>2.0\s(I)
_oxford_diffrn_Wilson_B_factor 3.20
_oxford_diffrn_Wilson_scale 1.92
_oxford_refine_ls_r_factor_ref 0.1377
_oxford_refine_ls_scale 0.7133(17)
_oxford_reflns_number_all 31620
_oxford_reflns_threshold_expression_ref I>2.0\s(I)
_oxford_structure_analysis_title 'pt0032 in P2/c'
_cod_data_source_file c2dt30189j.txt
_cod_data_source_block pt0032
_cod_depositor_comments
;
The following automatic conversions were performed:

'_atom_sites_solution_primary' value 'Other' changed to 'other'
according to /home/saulius/struct/CIF-dictionaries/cif_core.dic
dictionary named 'cif_core.dic' version 2.4.1 from 2010-06-29.

Automatic conversion script
Id: cif_fix_values 1891 2012-01-12 08:04:46Z andrius 
;
_cod_original_cell_volume 16220.9(6)
_cod_original_sg_symbol_H-M 'P 2/c '
_cod_database_code 7019333
_reflns_odcompleteness_completeness 99.91
_reflns_odcompleteness_theta 66.49
_reflns_odcompleteness_iscentric 1

loop_
_symmetry_equiv_pos_as_xyz
x,y,z
-x,-y,-z
x,-y,z+1/2
-x,y,-z+1/2

loop_
_atom_site_label
_atom_site_type_symbol
_atom_site_fract_x
_atom_site_fract_y
_atom_site_fract_z
_atom_site_U_iso_or_equiv
_atom_site_occupancy
_atom_site_adp_type
_atom_site_refinement_flags_posn
_atom_site_refinement_flags_adp
_atom_site_disorder_group
Mn1 Mn 0.26298(4) 0.76158(8) 0.15753(5) 0.0396 1.0000 Uani . . .
Mn2 Mn 0.22504(4) 0.75870(8) 0.35145(5) 0.0376 1.0000 Uani . . .
Mn3 Mn 0.19594(4) 0.88778(8) 0.27019(5) 0.0383 1.0000 Uani . . .
Mn4 Mn 0.35454(4) 0.73492(8) 0.25255(5) 0.0367 1.0000 Uani . . .
Mn5 Mn 0.30830(4) 0.89206(8) 0.23224(5) 0.0391 1.0000 Uani . . .
Mn6 Mn 0.17425(5) 0.72606(9) 0.23094(5) 0.0456 1.0000 Uani . . .
B116 B 0.5157(5) 0.9568(9) 0.3995(6) 0.119(2) 1.0000 Uiso D U .
B125 B 0.4050(5) 1.2934(8) 0.3286(6) 0.1012(15) 1.0000 Uiso D U .
B144 B 0.0082(7) 0.9142(12) 0.1073(8) 0.145(2) 1.0000 Uiso D U .
F2 F 0.4394(3) 1.2769(5) 0.3128(3) 0.1072(17) 1.0000 Uiso D U .
F4 F 0.5302(5) 0.8920(7) 0.4187(6) 0.121(2) 0.6000 Uiso D U 3
F5 F 0.4034(3) 1.2393(4) 0.3585(3) 0.1013(16) 1.0000 Uiso D U .
F7 F 0.0308(4) 0.9068(6) 0.0770(4) 0.143(2) 1.0000 Uiso D U .
F16 F 0.0102(4) 0.8533(6) 0.1353(4) 0.147(2) 1.0000 Uiso D U .
F19 F 0.0270(4) 0.9653(6) 0.1429(4) 0.145(2) 1.0000 Uiso D U .
F21 F 0.4827(3) 0.9492(5) 0.3528(3) 0.119(2) 1.0000 Uiso D U .
F22 F -0.0326(3) 0.9292(6) 0.0809(4) 0.147(2) 1.0000 Uiso D U .
F69 F 0.5070(5) 1.0026(8) 0.4296(5) 0.119(2) 0.6000 Uiso D U 3
F98 F 0.5501(5) 0.9846(9) 0.3864(6) 0.119(2) 0.6000 Uiso D U 3
F152 F 0.4148(3) 1.3592(5) 0.3520(3) 0.1061(17) 1.0000 Uiso D U .
F153 F 0.3665(2) 1.2980(4) 0.2853(3) 0.0949(16) 1.0000 Uiso D U .
O1 O 0.31310(19) 0.7989(3) 0.2100(2) 0.0430 1.0000 Uani . . .
O2 O 0.3402(2) 0.6670(4) 0.3764(3) 0.0616(14) 1.0000 Uiso D U .
O3 O 0.23379(18) 0.7418(4) 0.2172(2) 0.0457 1.0000 Uani . . .
O4 O 0.1908(2) 0.6453(3) 0.2744(2) 0.0503 1.0000 Uani . U .
O5 O 0.32720(19) 0.6550(3) 0.2108(2) 0.0422 1.0000 Uani . U .
O6 O 0.19254(18) 0.7894(4) 0.2863(2) 0.0444 1.0000 Uani . . .
O7 O 0.2620(2) 0.8564(4) 0.2647(2) 0.0514 1.0000 Uani . . .
O8 O 0.1612(2) 0.8749(4) 0.1990(2) 0.0503 1.0000 Uani . U .
O9 O 0.23570(19) 0.8530(3) 0.1399(2) 0.0444 1.0000 Uani . U .
O10 O 0.3065(4) 0.7067(7) 0.2967(4) 0.0626(18) 0.6000 Uiso D U 5
O11 O 0.26353(19) 0.7260(3) 0.4143(2) 0.0423 1.0000 Uani . U .
O15 O 0.39011(19) 0.6708(3) 0.3004(2) 0.0457 1.0000 Uani . U .
O18 O 0.3617(2) 0.8825(3) 0.2902(2) 0.0440 1.0000 Uani . U .
O25 O 0.1540(2) 0.6617(4) 0.1758(2) 0.0522 1.0000 Uani . U .
O26 O 0.21297(19) 0.7278(4) 0.1053(2) 0.0476 1.0000 Uani . U .
O132 O 0.3197(4) 0.7764(6) 0.3614(5) 0.0656(18) 0.6000 Uiso D U 5
O154 O 0.2004(2) 0.9836(3) 0.2516(2) 0.0439 1.0000 Uani . U .
O155 O 0.30403(19) 0.9876(3) 0.2522(2) 0.0438 1.0000 Uani . U .
O156 O 0.24690(19) 0.8509(3) 0.3752(2) 0.0432 1.0000 Uani . U .
N1 N 0.3256(4) 0.4485(5) 0.1581(5) 0.0819 1.0000 Uani . U .
N5 N 0.2158(2) 0.6564(4) 0.3259(2) 0.0406 1.0000 Uani . U .
N7 N 0.1283(3) 0.5285(5) 0.1872(3) 0.0619 1.0000 Uani . U .
N8 N 0.3177(3) 0.7055(5) 0.3419(3) 0.0655(15) 1.0000 Uiso D U .
N10 N 0.2996(2) 0.7813(4) 0.1019(3) 0.0438 1.0000 Uani . U .
N11 N 0.4359(4) 0.5530(7) 0.5275(4) 0.0929 1.0000 Uani . U .
N15 N 0.3520(3) 0.9499(5) 0.1829(3) 0.0529 1.0000 Uani . U .
N20 N 0.3754(2) 1.0650(5) 0.3140(3) 0.0494 1.0000 Uani . U .
N23 N 0.2494(3) 0.9694(5) 0.3622(3) 0.0527 1.0000 Uani . U .
N24 N 0.2878(2) 0.6634(4) 0.1721(2) 0.0379 1.0000 Uani . U .
N41 N 0.4204(4) 0.7515(10) 0.6119(5) 0.1257 1.0000 Uani . U .
N147 N 0.3472(2) 0.7645(4) 0.4772(2) 0.0421 1.0000 Uani . U .
N149 N 0.1461(2) 0.8071(4) 0.1836(3) 0.0464 1.0000 Uani . U .
N150 N 0.2582(2) 0.9106(4) 0.1659(3) 0.0418 1.0000 Uani . U .
N151 N 0.1357(3) 1.0658(5) 0.1871(3) 0.0578 1.0000 Uani . U .
N153 N 0.3792(3) 0.5408(4) 0.3450(3) 0.0519 1.0000 Uani . U .
N154 N 0.1706(3) 0.7828(5) 0.0119(3) 0.0650 1.0000 Uani . U .
N155 N 0.2339(2) 0.9082(4) 0.3424(3) 0.0405 1.0000 Uani . U .
N157 N 0.1002(3) 0.7113(5) 0.2329(3) 0.0635 1.0000 Uani . U .
N158 N 0.3788(2) 0.8175(4) 0.3021(2) 0.0370 1.0000 Uani . U .
N159 N 0.4075(2) 0.7468(4) 0.2209(2) 0.0438 1.0000 Uani . U .
C1 C 0.0977(3) 0.7331(6) 0.1169(3) 0.0464 1.0000 Uani . U .
C2 C 0.2870(4) 1.2256(7) 0.4235(4) 0.0740 1.0000 Uani . U .
C3 C 0.2657(3) 1.0385(5) 0.1692(3) 0.0438 1.0000 Uani . U .
C5 C 0.3983(4) 0.3817(10) 0.1996(5) 0.1090 1.0000 Uani . U .
C6 C 0.0867(4) 0.5200(8) 0.1960(6) 0.0889 1.0000 Uani . U .
C7 C 0.3570(5) 0.4195(9) 0.1750(5) 0.0826 1.0000 Uani . U .
C8 C 0.3059(3) 0.6541(5) 0.4823(3) 0.0388 1.0000 Uani . U .
C9 C 0.1774(3) 0.5273(7) 0.0375(4) 0.0596 1.0000 Uani . U .
C10 C 0.4498(4) 0.7913(10) 0.6164(5) 0.0950 1.0000 Uani . U .
C11 C 0.2189(3) 1.1688(5) 0.2859(3) 0.0508 1.0000 Uani . U .
C12 C 0.2561(3) 1.0995(5) 0.1394(4) 0.0523 1.0000 Uani . U .
C13 C 0.2463(3) 0.9722(5) 0.1449(3) 0.0459 1.0000 Uani . U .
C14 C 0.3200(4) 0.8619(7) 0.0499(4) 0.0658 1.0000 Uani . U .
C15 C 0.2533(3) 1.1010(5) 0.3607(3) 0.0459 1.0000 Uani . U .
C16 C 0.0980(3) 0.6037(6) 0.1103(3) 0.0526 1.0000 Uani . U .
C17 C 0.1152(3) 0.8014(6) 0.1403(3) 0.0497 1.0000 Uani . U .
C18 C 0.2039(3) 1.1056(5) 0.2573(3) 0.0469 1.0000 Uani . U .
C19 C 0.3249(3) 0.7216(5) 0.5073(3) 0.0415 1.0000 Uani . U .
C20 C 0.0598(3) 0.6082(7) 0.0678(4) 0.0608 1.0000 Uani . U .
C21 C 0.4901(3) 0.6921(7) 0.4412(3) 0.0557 1.0000 Uani . U .
C22 C 0.2393(3) 1.0372(5) 0.3341(3) 0.0422 1.0000 Uani . U .
C23 C 0.4538(4) 0.5656(8) 0.5692(4) 0.0756 1.0000 Uani . U .
C24 C 0.1325(4) 1.0210(6) 0.1016(4) 0.0591 1.0000 Uani . U .
C25 C 0.2447(3) 1.1667(6) 0.3382(3) 0.0499 1.0000 Uani . U .
C26 C 0.3181(3) 0.5883(5) 0.5043(3) 0.0412 1.0000 Uani . U .
C27 C 0.4689(4) 0.7573(8) 0.1774(4) 0.0752 1.0000 Uani . U .
C28 C 0.2145(3) 1.0399(5) 0.2813(3) 0.0412 1.0000 Uani . U .
C29 C 0.0401(3) 0.6720(7) 0.0477(4) 0.0584 1.0000 Uani . U .
C30 C 0.2691(3) 0.6053(5) 0.1494(3) 0.0425 1.0000 Uani . U .
C31 C 0.2698(3) 0.5311(5) 0.4292(3) 0.0409 1.0000 Uani . U .
C32 C 0.1199(3) 0.5331(6) 0.1313(4) 0.0602 1.0000 Uani . U .
C33 C 0.2991(3) 1.1692(6) 0.2117(4) 0.0556 1.0000 Uani . U .
C34 C 0.4500(4) 0.8171(8) 0.1864(4) 0.0730 1.0000 Uani . U .
C35 C 0.4251(3) 0.5504(6) 0.3475(4) 0.0551 1.0000 Uani . U .
C36 C 0.0587(3) 0.7345(6) 0.0733(3) 0.0540 1.0000 Uani . U .
C37 C 0.5267(3) 0.7004(8) 0.4949(4) 0.0668 1.0000 Uani . U .
C38 C 0.4426(3) 0.6198(6) 0.3710(3) 0.0479 1.0000 Uani . U .
C39 C 0.2506(5) 1.2935(6) 0.1532(5) 0.0773 1.0000 Uani . U .
C40 C 0.3424(4) 0.4563(5) 0.5591(3) 0.0596 1.0000 Uani . U .
C41 C 0.3548(4) 0.8189(7) 0.0530(4) 0.0642 1.0000 Uani . U .
C42 C 0.4767(4) 0.5875(10) 0.6216(5) 0.1067 1.0000 Uani . U .
C44 C 0.3001(3) 0.5256(5) 0.4788(3) 0.0402 1.0000 Uani . U .
C45 C 0.4694(3) 0.7529(6) 0.4153(3) 0.0501 1.0000 Uani . U .
C46 C 0.2927(3) 1.0425(5) 0.2210(3) 0.0425 1.0000 Uani . U .
C47 C 0.1173(3) 0.6677(6) 0.1351(3) 0.0460 1.0000 Uani . U .
C48 C 0.2059(4) 0.4828(5) 0.2181(4) 0.0558 1.0000 Uani . U .
C49 C 0.4229(3) 0.6810(5) 0.3455(3) 0.0431 1.0000 Uani . U .
C50 C 0.3087(3) 1.1098(5) 0.2414(3) 0.0451 1.0000 Uani . U .
C51 C -0.0018(3) 0.6770(7) -0.0013(4) 0.0706 1.0000 Uani . U .
C52 C 0.4857(4) 0.8375(9) 0.6243(6) 0.1003 1.0000 Uani . U .
C53 C 0.4126(3) 0.8132(5) 0.3446(3) 0.0440 1.0000 Uani . U .
C54 C 0.1947(4) 0.7605(8) -0.0211(4) 0.0764 1.0000 Uani . U .
C55 C 0.2148(3) 0.5347(6) 0.0824(3) 0.0516 1.0000 Uani . U .
C56 C 0.1641(4) 0.4533(7) 0.0133(5) 0.0749 1.0000 Uani . U .
C57 C 0.2722(3) 1.1653(6) 0.1594(3) 0.0531 1.0000 Uani . U .
C58 C 0.4348(3) 0.7479(5) 0.3669(3) 0.0426 1.0000 Uani . U .
C59 C 0.4189(3) 0.8110(6) 0.2091(4) 0.0556 1.0000 Uani . U .
C60 C 0.1667(3) 0.6556(6) 0.0396(3) 0.0541 1.0000 Uani . U .
C61 C 0.3142(3) 0.4510(5) 0.5031(3) 0.0468 1.0000 Uani . U .
C62 C 0.3532(3) 0.8390(5) 0.4924(3) 0.0475 1.0000 Uani . U .
C63 C 0.1068(4) 1.0866(8) 0.2145(4) 0.0737 1.0000 Uani . U .
C64 C 0.1330(4) 0.8909(6) 0.0299(4) 0.0613 1.0000 Uani . U .
C65 C 0.2217(5) 1.2841(7) 0.3616(5) 0.0831 1.0000 Uani . U .
C66 C 0.2735(3) 0.4065(5) 0.4977(4) 0.0502 1.0000 Uani . U .
C67 C 0.2571(3) 0.5982(5) 0.4053(3) 0.0420 1.0000 Uani . U .
C68 C 0.3797(3) 0.5175(6) 0.3952(3) 0.0581 1.0000 Uani . U .
C70 C 0.3978(3) 1.0621(6) 0.3698(3) 0.0492 1.0000 Uani . U .
C71 C 0.4765(3) 0.6256(6) 0.4191(3) 0.0550 1.0000 Uani . U .
C72 C 0.1769(3) 1.1115(5) 0.2017(3) 0.0528 1.0000 Uani . U .
C73 C 0.2290(3) 0.5992(5) 0.3526(3) 0.0451 1.0000 Uani . U .
C74 C 0.2739(3) 0.6615(5) 0.4321(3) 0.0383 1.0000 Uani . U .
C75 C 0.3363(3) 1.1138(6) 0.2980(3) 0.0472 1.0000 Uani . U .
C76 C 0.3773(3) 0.9641(6) 0.4798(4) 0.0555 1.0000 Uani . U .
C77 C 0.3726(3) 1.0179(6) 0.3956(3) 0.0526 1.0000 Uani . U .
C79 C 0.2649(4) 1.2344(6) 0.1270(4) 0.0705 1.0000 Uani . U .
C80 C 0.4056(3) 1.0822(7) 0.2875(4) 0.0589 1.0000 Uani . U .
C81 C 0.2034(3) 0.6625(6) 0.0850(3) 0.0469 1.0000 Uani . U .
C82 C 0.2611(4) 1.2378(6) 0.3676(4) 0.0637 1.0000 Uani . U .
C83 C -0.0192(4) 0.6023(8) -0.0219(6) 0.1047 1.0000 Uani . U .
C84 C 0.5447(4) 0.6268(8) 0.5181(4) 0.0814 1.0000 Uani . U .
C85 C 0.2931(4) 0.8408(6) 0.0746(3) 0.0538 1.0000 Uani . U .
C86 C 0.1587(4) 0.4687(6) 0.2122(5) 0.0719 1.0000 Uani . U .
C88 C 0.3335(3) 0.7370(6) 0.1043(3) 0.0520 1.0000 Uani . U .
C89 C 0.1413(3) 0.7240(6) 0.0172(3) 0.0578 1.0000 Uani . U .
C90 C 0.4264(3) 0.6892(6) 0.2114(3) 0.0494 1.0000 Uani . U .
C92 C 0.1542(3) 0.5890(7) 0.0172(4) 0.0583 1.0000 Uani . U .
C93 C 0.3738(3) 0.8848(6) 0.4623(4) 0.0556 1.0000 Uani . U .
C94 C 0.3089(5) 1.2548(8) 0.1241(5) 0.0995 1.0000 Uani . U .
C95 C 0.1101(4) 1.0626(6) 0.1313(4) 0.0608 1.0000 Uani . U .
C96 C 0.3400(3) 0.4120(5) 0.4756(4) 0.0495 1.0000 Uani . U .
C97 C 0.3894(3) 0.7267(6) 0.4817(4) 0.0524 1.0000 Uani . U .
C99 C 0.1216(4) 0.9672(7) 0.0153(4) 0.0721 1.0000 Uani . U .
C100 C 0.3066(4) 0.4841(7) 0.2971(4) 0.0688 1.0000 Uani . U .
C103 C 0.0629(4) 0.7120(10) 0.2117(6) 0.0986 1.0000 Uani . U .
C105 C 0.3622(4) 1.0330(9) 0.1158(4) 0.0933 1.0000 Uani . U .
C106 C 0.3988(4) 1.0112(6) 0.4517(3) 0.0579 1.0000 Uani . U .
C107 C 0.2287(3) 0.6016(5) 0.1058(3) 0.0463 1.0000 Uani . U .
C108 C 0.1479(4) 0.8530(7) -0.0063(4) 0.0649 1.0000 Uani . U .
C109 C 0.4579(3) 0.6917(7) 0.1896(4) 0.0655 1.0000 Uani . U .
C111 C 0.2345(4) 0.4218(6) 0.2464(4) 0.0643 1.0000 Uani . U .
C112 C 0.3616(4) 0.7567(7) 0.0804(4) 0.0628 1.0000 Uani . U .
C113 C 0.3531(3) 0.4923(5) 0.3018(4) 0.0523 1.0000 Uani . U .
C114 C 0.2014(4) 0.4176(7) 0.0053(6) 0.0879 1.0000 Uani . U .
C115 C 0.2826(4) 0.4321(7) 0.2545(4) 0.0679 1.0000 Uani . U .
C117 C 0.3571(3) 0.9857(6) 0.1536(3) 0.0535 1.0000 Uani . U .
C120 C 0.5073(4) 0.7354(8) 0.5306(4) 0.0814 1.0000 Uani . U .
C121 C 0.5636(3) 0.7443(9) 0.4916(5) 0.0872 1.0000 Uani . U .
C122 C 0.0163(5) 0.7075(12) 0.1798(8) 0.1520 1.0000 Uani . U .
C123 C 0.2330(5) 1.2232(6) 0.0739(4) 0.0929 1.0000 Uani . U .
C126 C 0.1537(5) 0.4052(8) 0.0514(6) 0.0978 1.0000 Uani . U .
C131 C 0.1028(4) 1.0101(7) 0.0464(4) 0.0683 1.0000 Uani . U .
C134 C -0.0379(4) 0.7108(9) 0.0108(6) 0.1065 1.0000 Uani . U .
C138 C 0.1232(5) 0.4583(9) -0.0343(6) 0.1209 1.0000 Uani . U .
C139 C 0.2894(5) 1.2777(7) 0.3442(5) 0.0813 1.0000 Uani . U .
C145 C 0.0078(5) 0.7176(10) -0.0416(5) 0.1104 1.0000 Uani . U .
N156 N 0.1357(2) 0.9142(5) 0.2905(3) 0.0849(18) 1.0000 Uiso G U .
C130 C 0.1405(2) 0.9398(5) 0.3383(3) 0.0887(19) 1.0000 Uiso G U .
C118 C 0.1036(3) 0.9568(5) 0.3489(3) 0.093(2) 1.0000 Uiso G U .
C69 C 0.0621(2) 0.9482(5) 0.3116(4) 0.094(2) 1.0000 Uiso G U .
C140 C 0.0574(2) 0.9226(5) 0.2638(3) 0.092(2) 1.0000 Uiso G U .
C104 C 0.0942(3) 0.9057(5) 0.2533(3) 0.0886(19) 1.0000 Uiso G U .
N146 N 0.1728(3) 0.7593(5) 0.3815(3) 0.092(2) 1.0000 Uiso G U .
C43 C 0.1789(3) 0.8012(5) 0.4242(3) 0.093(2) 1.0000 Uiso G U .
C110 C 0.1464(3) 0.8044(5) 0.4445(3) 0.097(2) 1.0000 Uiso G U .
C78 C 0.1079(3) 0.7656(6) 0.4221(4) 0.100(2) 1.0000 Uiso G U .
C87 C 0.1018(3) 0.7237(5) 0.3794(4) 0.100(2) 1.0000 Uiso G U .
C4 C 0.1343(3) 0.7206(5) 0.3591(3) 0.097(2) 1.0000 Uiso G U .
O21 O 0.500000(10) 1.2616(14) 0.250000(10) 0.200(10) 1.0000 Uiso S . .
B26 B 0.1113(4) 1.2835(6) 0.1552(4) 0.169(3) 1.0000 Uiso D U .
B30 B 0.5000 0.5080(12) 0.2500 0.075(3) 1.0000 Uiso S U .
F1 F 0.5000 0.4331(5) 0.2500 0.076(2) 1.0000 Uiso S U .
F137 F 0.1244(4) 1.2558(6) 0.1193(4) 0.172(3) 1.0000 Uiso D U .
F8 F 0.0809(3) 1.2407(6) 0.1606(4) 0.171(3) 1.0000 Uiso D U .
F13 F 0.1458(3) 1.2899(6) 0.1997(4) 0.166(3) 1.0000 Uiso D U .
F14 F 0.0939(4) 1.3497(5) 0.1401(4) 0.168(3) 1.0000 Uiso D U .
F9 F 0.4926(5) 0.9351(9) 0.4314(5) 0.071(4) 0.4000 Uiso D . 4
F25 F 0.5528(6) 0.9182(13) 0.4108(9) 0.125(8) 0.4000 Uiso D . 4
F60 F 0.5257(9) 1.0299(10) 0.4105(10) 0.186(14) 0.4000 Uiso D . 4
O12 O 0.2925(5) 0.7582(7) 0.3362(5) 0.046(3) 0.4000 Uiso D . 6
O13 O 0.3009(5) 0.6584(8) 0.2974(5) 0.047(4) 0.4000 Uiso D . 6
F500 F 0.5000 0.5312(5) 0.2500 0.096(4) 3.0000 Uiso S . .
H21 H 0.2961 1.2704 0.4399 0.0882 1.0000 Uiso R . .
H22 H 0.3120 1.1973 0.4275 0.0882 1.0000 Uiso R . .
H23 H 0.2693 1.2017 0.4383 0.0882 1.0000 Uiso R . .
H51 H 0.4062 0.3573 0.1750 0.1298 1.0000 Uiso R . .
H52 H 0.4204 0.4156 0.2169 0.1298 1.0000 Uiso R . .
H53 H 0.3954 0.3483 0.2234 0.1298 1.0000 Uiso R . .
H61 H 0.0931 0.5172 0.2315 0.1044 1.0000 Uiso R . .
H62 H 0.0681 0.5597 0.1822 0.1044 1.0000 Uiso R . .
H63 H 0.0725 0.4773 0.1801 0.1044 1.0000 Uiso R . .
H111 H 0.2114 1.2138 0.2694 0.0599 1.0000 Uiso R . .
H121 H 0.2382 1.0957 0.1044 0.0624 1.0000 Uiso R . .
H131 H 0.2239 0.9741 0.1120 0.0544 1.0000 Uiso R . .
H141 H 0.3145 0.9051 0.0308 0.0799 1.0000 Uiso R . .
H151 H 0.2696 1.0985 0.3962 0.0544 1.0000 Uiso R . .
H171 H 0.1027 0.8439 0.1224 0.0588 1.0000 Uiso R . .
H191 H 0.3461 0.7112 0.5400 0.0489 1.0000 Uiso R . .
H192 H 0.3023 0.7499 0.5108 0.0489 1.0000 Uiso R . .
H201 H 0.0464 0.5651 0.0517 0.0711 1.0000 Uiso R . .
H241 H 0.1580 1.0460 0.1028 0.0708 1.0000 Uiso R . .
H242 H 0.1406 0.9754 0.1170 0.0708 1.0000 Uiso R . .
H261 H 0.3394 0.5856 0.5379 0.0498 1.0000 Uiso R . .
H271 H 0.4899 0.7611 0.1621 0.0891 1.0000 Uiso R . .
H301 H 0.2830 0.5612 0.1626 0.0508 1.0000 Uiso R . .
H311 H 0.2574 0.4888 0.4110 0.0485 1.0000 Uiso R . .
H321 H 0.1469 0.5300 0.1267 0.0707 1.0000 Uiso R . .
H322 H 0.1014 0.4949 0.1139 0.0707 1.0000 Uiso R . .
H331 H 0.3105 1.2142 0.2261 0.0654 1.0000 Uiso R . .
H341 H 0.4578 0.8627 0.1778 0.0865 1.0000 Uiso R . .
H351 H 0.4429 0.5129 0.3672 0.0659 1.0000 Uiso R . .
H352 H 0.4252 0.5488 0.3141 0.0659 1.0000 Uiso R . .
H361 H 0.0451 0.7790 0.0608 0.0644 1.0000 Uiso R . .
H391 H 0.2462 1.3360 0.1335 0.0915 1.0000 Uiso R . .
H392 H 0.2724 1.3016 0.1859 0.0915 1.0000 Uiso R . .
H393 H 0.2240 1.2802 0.1566 0.0915 1.0000 Uiso R . .
H401 H 0.3505 0.4098 0.5729 0.0727 1.0000 Uiso R . .
H402 H 0.3681 0.4829 0.5630 0.0727 1.0000 Uiso R . .
H403 H 0.3266 0.4799 0.5765 0.0727 1.0000 Uiso R . .
H411 H 0.3742 0.8326 0.0368 0.0779 1.0000 Uiso R . .
H421 H 0.4789 0.5477 0.6432 0.1275 1.0000 Uiso R . .
H422 H 0.5051 0.6038 0.6260 0.1275 1.0000 Uiso R . .
H423 H 0.4610 0.6249 0.6301 0.1275 1.0000 Uiso R . .
H451 H 0.4783 0.7986 0.4302 0.0580 1.0000 Uiso R . .
H481 H 0.2153 0.5261 0.2365 0.0662 1.0000 Uiso R . .
H482 H 0.2076 0.4874 0.1856 0.0662 1.0000 Uiso R . .
H521 H 0.4834 0.8580 0.5928 0.1240 1.0000 Uiso R . .
H522 H 0.4856 0.8743 0.6473 0.1240 1.0000 Uiso R . .
H523 H 0.5122 0.8112 0.6380 0.1240 1.0000 Uiso R . .
H531 H 0.4236 0.8566 0.3621 0.0520 1.0000 Uiso R . .
H541 H 0.2128 0.7986 -0.0240 0.0913 1.0000 Uiso R . .
H542 H 0.1743 0.7483 -0.0539 0.0913 1.0000 Uiso R . .
H543 H 0.2124 0.7202 -0.0064 0.0913 1.0000 Uiso R . .
H551 H 0.2313 0.4933 0.0973 0.0612 1.0000 Uiso R . .
H591 H 0.4057 0.8527 0.2161 0.0669 1.0000 Uiso R . .
H621 H 0.3715 0.8413 0.5273 0.0566 1.0000 Uiso R . .
H622 H 0.3253 0.8585 0.4877 0.0566 1.0000 Uiso R . .
H631 H 0.0818 1.0565 0.2042 0.0916 1.0000 Uiso R . .
H632 H 0.0979 1.1349 0.2067 0.0916 1.0000 Uiso R . .
H633 H 0.1224 1.0818 0.2500 0.0916 1.0000 Uiso R . .
H641 H 0.1557 0.8895 0.0626 0.0730 1.0000 Uiso R . .
H642 H 0.1078 0.8672 0.0310 0.0730 1.0000 Uiso R . .
H651 H 0.2052 1.2919 0.3265 0.0994 1.0000 Uiso R . .
H652 H 0.2314 1.3288 0.3779 0.0994 1.0000 Uiso R . .
H653 H 0.2038 1.2610 0.3766 0.0994 1.0000 Uiso R . .
H661 H 0.2554 0.4025 0.4628 0.0604 1.0000 Uiso R . .
H662 H 0.2576 0.4294 0.5154 0.0604 1.0000 Uiso R . .
H663 H 0.2821 0.3602 0.5115 0.0604 1.0000 Uiso R . .
H681 H 0.3504 0.5118 0.3932 0.0682 1.0000 Uiso R . .
H682 H 0.3941 0.5523 0.4202 0.0682 1.0000 Uiso R . .
H683 H 0.3947 0.4732 0.4041 0.0682 1.0000 Uiso R . .
H701 H 0.4011 1.1094 0.3830 0.0582 1.0000 Uiso R . .
H702 H 0.4258 1.0411 0.3776 0.0582 1.0000 Uiso R . .
H711 H 0.4901 0.5836 0.4368 0.0650 1.0000 Uiso R . .
H721 H 0.1687 1.1600 0.1935 0.0620 1.0000 Uiso R . .
H722 H 0.1939 1.0958 0.1829 0.0620 1.0000 Uiso R . .
H731 H 0.2194 0.5546 0.3362 0.0535 1.0000 Uiso R . .
H751 H 0.3463 1.1615 0.3061 0.0570 1.0000 Uiso R . .
H752 H 0.3185 1.1008 0.3163 0.0570 1.0000 Uiso R . .
H761 H 0.3942 0.9661 0.5152 0.0651 1.0000 Uiso R . .
H762 H 0.3487 0.9817 0.4735 0.0651 1.0000 Uiso R . .
H771 H 0.3456 1.0409 0.3907 0.0613 1.0000 Uiso R . .
H772 H 0.3671 0.9716 0.3809 0.0613 1.0000 Uiso R . .
H801 H 0.3897 1.0837 0.2519 0.0709 1.0000 Uiso R . .
H802 H 0.4189 1.1273 0.2988 0.0709 1.0000 Uiso R . .
H803 H 0.4276 1.0463 0.2951 0.0709 1.0000 Uiso R . .
H831 H -0.0447 0.6070 -0.0518 0.1255 1.0000 Uiso R . .
H832 H 0.0027 0.5771 -0.0295 0.1255 1.0000 Uiso R . .
H833 H -0.0261 0.5767 0.0030 0.1255 1.0000 Uiso R . .
H841 H 0.5669 0.6336 0.5508 0.0970 1.0000 Uiso R . .
H842 H 0.5567 0.6027 0.4968 0.0970 1.0000 Uiso R . .
H843 H 0.5217 0.5990 0.5212 0.0970 1.0000 Uiso R . .
H851 H 0.2688 0.8703 0.0720 0.0627 1.0000 Uiso R . .
H861 H 0.1578 0.4604 0.2448 0.0847 1.0000 Uiso R . .
H862 H 0.1490 0.4271 0.1918 0.0847 1.0000 Uiso R . .
H881 H 0.3378 0.6931 0.1223 0.0622 1.0000 Uiso R . .
H891 H 0.1271 0.7401 0.0389 0.0684 1.0000 Uiso R . .
H892 H 0.1199 0.7135 -0.0154 0.0684 1.0000 Uiso R . .
H901 H 0.4178 0.6438 0.2195 0.0581 1.0000 Uiso R . .
H921 H 0.1290 0.5858 -0.0132 0.0697 1.0000 Uiso R . .
H931 H 0.4023 0.8671 0.4677 0.0659 1.0000 Uiso R . .
H932 H 0.3562 0.8822 0.4271 0.0659 1.0000 Uiso R . .
H941 H 0.3181 1.2175 0.1076 0.1184 1.0000 Uiso R . .
H942 H 0.3060 1.2979 0.1054 0.1184 1.0000 Uiso R . .
H943 H 0.3300 1.2612 0.1575 0.1184 1.0000 Uiso R . .
H951 H 0.1059 1.1102 0.1188 0.0731 1.0000 Uiso R . .
H952 H 0.0825 1.0413 0.1256 0.0731 1.0000 Uiso R . .
H961 H 0.3224 0.4082 0.4405 0.0585 1.0000 Uiso R . .
H962 H 0.3656 0.4387 0.4796 0.0585 1.0000 Uiso R . .
H963 H 0.3480 0.3656 0.4895 0.0585 1.0000 Uiso R . .
H971 H 0.4033 0.7528 0.4632 0.0641 1.0000 Uiso R . .
H972 H 0.4083 0.7241 0.5164 0.0641 1.0000 Uiso R . .
H973 H 0.3829 0.6797 0.4681 0.0641 1.0000 Uiso R . .
H991 H 0.1476 0.9905 0.0167 0.0863 1.0000 Uiso R . .
H992 H 0.1009 0.9674 -0.0187 0.0863 1.0000 Uiso R . .
H1001 H 0.2926 0.5294 0.2897 0.0802 1.0000 Uiso R . .
H1002 H 0.3058 0.4666 0.3282 0.0802 1.0000 Uiso R . .
H1051 H 0.3921 1.0347 0.1200 0.1129 1.0000 Uiso R . .
H1052 H 0.3524 1.0797 0.1196 0.1129 1.0000 Uiso R . .
H1053 H 0.3453 1.0152 0.0830 0.1129 1.0000 Uiso R . .
H1061 H 0.4026 1.0576 0.4663 0.0674 1.0000 Uiso R . .
H1062 H 0.4266 0.9916 0.4561 0.0674 1.0000 Uiso R . .
H1081 H 0.1678 0.8835 -0.0139 0.0776 1.0000 Uiso R . .
H1082 H 0.1231 0.8444 -0.0364 0.0776 1.0000 Uiso R . .
H1091 H 0.4714 0.6495 0.1839 0.0776 1.0000 Uiso R . .
H1111 H 0.2324 0.4181 0.2788 0.0765 1.0000 Uiso R . .
H1112 H 0.2243 0.3789 0.2279 0.0765 1.0000 Uiso R . .
H1121 H 0.3855 0.7266 0.0826 0.0744 1.0000 Uiso R . .
H1131 H 0.3536 0.5114 0.2710 0.0603 1.0000 Uiso R . .
H1132 H 0.3664 0.4464 0.3076 0.0603 1.0000 Uiso R . .
H1141 H 0.1922 0.3721 -0.0097 0.1040 1.0000 Uiso R . .
H1142 H 0.2107 0.4459 -0.0166 0.1040 1.0000 Uiso R . .
H1143 H 0.2250 0.4118 0.0370 0.1040 1.0000 Uiso R . .
H1151 H 0.2841 0.4496 0.2237 0.0795 1.0000 Uiso R . .
H1152 H 0.2967 0.3870 0.2624 0.0795 1.0000 Uiso R . .
H1201 H 0.5295 0.7407 0.5634 0.0947 1.0000 Uiso R . .
H1202 H 0.4958 0.7810 0.5177 0.0947 1.0000 Uiso R . .
H1203 H 0.4846 0.7060 0.5328 0.0947 1.0000 Uiso R . .
H1211 H 0.5858 0.7493 0.5244 0.1031 1.0000 Uiso R . .
H1212 H 0.5529 0.7901 0.4784 0.1031 1.0000 Uiso R . .
H1213 H 0.5754 0.7213 0.4697 0.1031 1.0000 Uiso R . .
H1221 H -0.0008 0.7306 0.1958 0.1763 1.0000 Uiso R . .
H1222 H 0.0117 0.7301 0.1482 0.1763 1.0000 Uiso R . .
H1223 H 0.0080 0.6587 0.1741 0.1763 1.0000 Uiso R . .
H1231 H 0.2430 1.1857 0.0584 0.1126 1.0000 Uiso R . .
H1232 H 0.2305 1.2661 0.0551 0.1126 1.0000 Uiso R . .
H1233 H 0.2053 1.2110 0.0746 0.1126 1.0000 Uiso R . .
H1261 H 0.1455 0.3592 0.0367 0.1140 1.0000 Uiso R . .
H1262 H 0.1789 0.4010 0.0818 0.1140 1.0000 Uiso R . .
H1263 H 0.1304 0.4251 0.0590 0.1140 1.0000 Uiso R . .
H1311 H 0.0956 1.0560 0.0312 0.0833 1.0000 Uiso R . .
H1312 H 0.0769 0.9869 0.0457 0.0833 1.0000 Uiso R . .
H1341 H -0.0636 0.7141 -0.0191 0.1284 1.0000 Uiso R . .
H1342 H -0.0293 0.7573 0.0244 0.1284 1.0000 Uiso R . .
H1343 H -0.0437 0.6822 0.0352 0.1284 1.0000 Uiso R . .
H1381 H 0.1158 0.4120 -0.0485 0.1470 1.0000 Uiso R . .
H1382 H 0.1283 0.4890 -0.0582 0.1470 1.0000 Uiso R . .
H1383 H 0.0999 0.4768 -0.0259 0.1470 1.0000 Uiso R . .
H1391 H 0.2730 1.2852 0.3091 0.0960 1.0000 Uiso R . .
H1392 H 0.2980 1.3226 0.3606 0.0960 1.0000 Uiso R . .
H1393 H 0.3147 1.2502 0.3481 0.0960 1.0000 Uiso R . .
H1451 H -0.0180 0.7204 -0.0713 0.1343 1.0000 Uiso R . .
H1452 H 0.0173 0.7645 -0.0296 0.1343 1.0000 Uiso R . .
H1453 H 0.0301 0.6939 -0.0492 0.1343 1.0000 Uiso R . .
H1301 H 0.1688(3) 0.9456(8) 0.3637(4) 0.1065 1.0000 Uiso G . .
H1181 H 0.1069(4) 0.9742(8) 0.3815(3) 0.1114 1.0000 Uiso G . .
H691 H 0.0369(3) 0.9598(8) 0.3188(5) 0.1129 1.0000 Uiso G . .
H1401 H 0.0290(2) 0.9168(8) 0.2384(4) 0.1105 1.0000 Uiso G . .
H1041 H 0.0910(4) 0.8882(7) 0.2206(3) 0.1061 1.0000 Uiso G . .
H431 H 0.2052(3) 0.8277(7) 0.4395(5) 0.1124 1.0000 Uiso G . .
H1101 H 0.1506(5) 0.8330(7) 0.4736(4) 0.1161 1.0000 Uiso G . .
H781 H 0.0858(4) 0.7678(8) 0.4359(5) 0.1196 1.0000 Uiso G . .
H871 H 0.0755(3) 0.6973(7) 0.3641(5) 0.1196 1.0000 Uiso G . .
H41 H 0.1301(4) 0.6920(7) 0.3300(4) 0.1160 1.0000 Uiso G . .
H211 H 0.4955 1.2326 0.2706 0.2348 1.0000 Uiso R . .
H70 H 0.2778 0.8341 0.2913 0.0598 1.0000 Uiso R . .
H30 H 0.2567 0.7304 0.2424 0.0540 1.0000 Uiso R . .
H1510 H 0.1441 1.0233 0.1963 0.0692 1.0000 Uiso R . .
H1540 H 0.1898 0.7902 0.0414 0.0775 1.0000 Uiso R . .
H7 H 0.1402 0.5672 0.2012 0.0714 1.0000 Uiso R . .
H1530 H 0.3671 0.5817 0.3390 0.0617 1.0000 Uiso R . .
H1470 H 0.3303 0.7632 0.4461 0.0493 1.0000 Uiso R . .
H20 H 0.3657 1.0232 0.3044 0.0583 1.0000 Uiso R . .

loop_
_atom_site_aniso_label
_atom_site_aniso_U_11
_atom_site_aniso_U_22
_atom_site_aniso_U_33
_atom_site_aniso_U_23
_atom_site_aniso_U_13
_atom_site_aniso_U_12
Mn1 0.0418(7) 0.0517(9) 0.0258(6) -0.0067(6) 0.0132(5) -0.0088(7)
Mn2 0.0341(6) 0.0555(9) 0.0245(6) -0.0023(6) 0.0124(5) -0.0082(6)
Mn3 0.0381(7) 0.0532(9) 0.0243(6) 0.0003(6) 0.0127(5) -0.0105(7)
Mn4 0.0371(7) 0.0505(9) 0.0255(6) -0.0059(6) 0.0151(5) -0.0068(6)
Mn5 0.0422(7) 0.0478(9) 0.0266(6) -0.0049(6) 0.0119(6) -0.0093(7)
Mn6 0.0424(8) 0.0640(10) 0.0246(6) -0.0032(6) 0.0057(6) -0.0122(7)
O1 0.048(3) 0.050(4) 0.038(3) -0.010(3) 0.024(3) -0.008(3)
O3 0.038(3) 0.068(4) 0.036(3) -0.010(3) 0.020(2) -0.012(3)
O4 0.071(4) 0.046(4) 0.027(2) 0.000(2) 0.010(2) -0.014(3)
O5 0.049(3) 0.032(3) 0.043(3) -0.006(2) 0.013(2) -0.006(3)
O6 0.038(3) 0.066(4) 0.034(3) -0.003(3) 0.018(2) -0.020(3)
O7 0.054(4) 0.066(4) 0.050(3) -0.019(3) 0.038(3) -0.023(3)
O8 0.063(4) 0.054(3) 0.032(3) -0.001(3) 0.015(3) -0.015(3)
O9 0.045(3) 0.060(3) 0.028(3) -0.012(2) 0.013(2) -0.015(3)
O11 0.050(3) 0.043(3) 0.034(3) -0.006(2) 0.015(2) -0.010(3)
O15 0.047(3) 0.057(4) 0.038(3) 0.000(2) 0.021(2) -0.004(3)
O18 0.059(3) 0.036(3) 0.035(3) -0.007(2) 0.016(3) -0.012(2)
O25 0.045(3) 0.071(4) 0.037(3) -0.002(3) 0.011(2) -0.013(3)
O26 0.046(3) 0.061(3) 0.034(3) -0.003(3) 0.013(2) -0.003(3)
O154 0.060(4) 0.045(3) 0.033(3) 0.002(2) 0.024(3) -0.015(3)
O155 0.042(3) 0.062(3) 0.032(3) -0.002(2) 0.018(2) -0.013(3)
O156 0.045(3) 0.054(3) 0.027(3) -0.007(2) 0.009(2) -0.011(3)
N1 0.116(8) 0.051(6) 0.103(8) 0.016(5) 0.068(7) 0.011(5)
N5 0.041(4) 0.046(4) 0.031(2) -0.007(2) 0.009(2) -0.016(3)
N7 0.071(4) 0.057(5) 0.069(4) 0.002(4) 0.039(4) -0.011(3)
N10 0.055(4) 0.047(4) 0.034(3) -0.006(3) 0.023(3) -0.008(3)
N11 0.105(8) 0.103(9) 0.061(4) -0.010(6) 0.021(5) -0.028(7)
N15 0.053(4) 0.070(6) 0.040(4) 0.001(3) 0.022(3) -0.003(4)
N20 0.040(3) 0.072(5) 0.040(3) -0.005(3) 0.019(3) -0.010(3)
N23 0.060(5) 0.056(3) 0.049(4) -0.003(2) 0.029(4) -0.008(3)
N24 0.047(3) 0.032(3) 0.037(3) -0.008(3) 0.018(2) 0.002(3)
N41 0.075(7) 0.195(16) 0.077(8) 0.012(9) -0.005(6) -0.031(8)
N147 0.033(3) 0.066(3) 0.030(3) -0.004(3) 0.015(3) -0.003(3)
N149 0.053(4) 0.055(4) 0.032(3) 0.001(3) 0.016(2) -0.019(3)
N150 0.041(4) 0.053(3) 0.038(4) -0.011(2) 0.021(3) -0.015(3)
N151 0.060(4) 0.066(6) 0.045(3) 0.000(4) 0.018(3) -0.008(4)
N153 0.068(4) 0.049(5) 0.045(3) 0.004(3) 0.029(3) -0.001(3)
N154 0.065(5) 0.090(4) 0.042(4) -0.008(4) 0.023(4) -0.010(3)
N155 0.037(3) 0.054(3) 0.036(3) -0.003(2) 0.020(3) 0.001(3)
N157 0.065(4) 0.085(7) 0.046(5) -0.004(4) 0.028(4) -0.020(5)
N158 0.048(3) 0.037(3) 0.031(3) -0.003(3) 0.021(2) -0.014(3)
N159 0.051(4) 0.049(3) 0.032(3) -0.007(3) 0.016(3) -0.003(3)
C1 0.039(4) 0.069(3) 0.033(3) -0.008(3) 0.015(2) -0.014(3)
C2 0.092(8) 0.082(8) 0.049(4) -0.017(4) 0.027(4) -0.016(6)
C3 0.045(4) 0.055(3) 0.035(3) 0.001(2) 0.019(3) -0.014(4)
C5 0.071(7) 0.185(17) 0.071(8) 0.007(9) 0.026(7) 0.003(8)
C6 0.084(7) 0.095(10) 0.111(10) 0.005(8) 0.063(8) -0.005(6)
C7 0.082(7) 0.121(12) 0.058(7) 0.007(7) 0.042(6) -0.001(6)
C8 0.042(4) 0.051(3) 0.031(3) -0.004(2) 0.022(2) 0.001(3)
C9 0.054(5) 0.085(4) 0.045(4) -0.022(3) 0.025(3) -0.014(3)
C10 0.054(7) 0.147(14) 0.067(7) -0.012(8) 0.003(6) -0.002(6)
C11 0.071(6) 0.046(4) 0.045(3) 0.000(3) 0.032(3) -0.004(4)
C12 0.066(6) 0.057(3) 0.040(4) 0.003(2) 0.026(4) -0.004(4)
C13 0.050(5) 0.058(3) 0.034(4) -0.006(3) 0.020(4) -0.011(4)
C14 0.082(7) 0.079(7) 0.050(5) 0.007(5) 0.040(5) -0.005(5)
C15 0.049(5) 0.058(3) 0.038(4) -0.009(2) 0.024(3) -0.006(4)
C16 0.042(4) 0.076(3) 0.045(4) -0.014(3) 0.021(3) -0.015(3)
C17 0.052(5) 0.066(4) 0.032(3) -0.003(3) 0.017(3) -0.018(4)
C18 0.057(5) 0.052(3) 0.043(3) -0.003(2) 0.031(3) -0.009(4)
C19 0.043(4) 0.053(3) 0.033(4) -0.004(3) 0.019(3) 0.000(3)
C20 0.039(4) 0.087(5) 0.056(5) -0.022(4) 0.017(3) -0.016(4)
C21 0.040(4) 0.093(5) 0.038(3) 0.001(3) 0.018(3) 0.008(4)
C22 0.041(4) 0.055(3) 0.041(3) -0.005(2) 0.027(3) -0.009(3)
C23 0.048(6) 0.119(11) 0.058(4) -0.002(6) 0.017(5) -0.007(6)
C24 0.073(6) 0.063(6) 0.042(4) 0.007(4) 0.023(4) -0.006(5)
C25 0.057(5) 0.058(3) 0.045(3) -0.007(2) 0.031(3) -0.004(3)
C26 0.045(4) 0.051(3) 0.031(3) -0.004(2) 0.018(3) 0.004(3)
C27 0.055(6) 0.122(7) 0.062(6) 0.024(6) 0.036(5) 0.018(6)
C28 0.048(4) 0.049(3) 0.039(3) -0.008(2) 0.030(3) -0.001(3)
C29 0.038(4) 0.093(5) 0.043(4) -0.016(3) 0.013(3) -0.017(3)
C30 0.059(4) 0.038(4) 0.036(4) -0.007(3) 0.023(2) -0.008(3)
C31 0.051(5) 0.045(3) 0.032(3) -0.003(3) 0.023(3) -0.004(3)
C32 0.049(5) 0.071(4) 0.059(4) -0.022(4) 0.019(4) -0.013(4)
C33 0.061(6) 0.063(4) 0.042(3) 0.005(3) 0.019(3) -0.018(5)
C34 0.063(6) 0.093(6) 0.071(7) 0.013(6) 0.034(5) -0.005(5)
C35 0.065(4) 0.061(4) 0.047(5) 0.000(4) 0.030(4) 0.010(4)
C36 0.035(4) 0.084(5) 0.042(4) -0.007(4) 0.013(2) -0.015(4)
C37 0.033(4) 0.122(7) 0.043(4) 0.000(4) 0.013(2) 0.014(3)
C38 0.045(4) 0.063(3) 0.042(3) 0.003(3) 0.024(3) 0.007(3)
C39 0.110(9) 0.057(5) 0.061(6) 0.003(5) 0.027(6) -0.006(6)
C40 0.093(7) 0.037(5) 0.040(3) 0.002(3) 0.015(4) -0.001(5)
C41 0.066(5) 0.092(7) 0.043(5) -0.002(4) 0.030(5) -0.012(5)
C42 0.069(8) 0.191(18) 0.052(5) -0.011(8) 0.015(5) 0.023(9)
C44 0.046(4) 0.048(3) 0.033(3) 0.002(2) 0.023(3) -0.002(3)
C45 0.035(4) 0.083(5) 0.037(3) -0.003(3) 0.019(2) -0.001(3)
C46 0.043(4) 0.058(3) 0.033(3) -0.005(2) 0.022(3) -0.007(3)
C47 0.037(4) 0.071(3) 0.034(4) -0.009(3) 0.018(2) -0.010(3)
C48 0.076(4) 0.044(5) 0.055(5) 0.007(4) 0.033(5) -0.008(4)
C49 0.044(4) 0.060(3) 0.033(3) 0.003(2) 0.023(2) 0.002(3)
C50 0.054(4) 0.057(3) 0.030(3) -0.004(2) 0.023(3) -0.006(4)
C51 0.044(4) 0.098(6) 0.056(5) -0.021(4) 0.003(3) -0.016(4)
C52 0.072(8) 0.143(14) 0.094(10) 0.003(9) 0.039(8) 0.000(7)
C53 0.039(4) 0.058(4) 0.040(3) -0.006(3) 0.019(2) -0.006(3)
C54 0.089(8) 0.100(9) 0.054(6) -0.002(6) 0.043(6) -0.007(6)
C55 0.054(5) 0.061(4) 0.044(4) -0.009(3) 0.024(3) -0.017(4)
C56 0.056(5) 0.096(5) 0.077(6) -0.036(4) 0.029(4) -0.034(4)
C57 0.076(6) 0.057(3) 0.034(3) 0.004(3) 0.029(3) -0.006(4)
C58 0.040(4) 0.064(3) 0.032(3) -0.001(3) 0.022(2) -0.002(3)
C59 0.066(6) 0.049(4) 0.060(6) -0.002(5) 0.033(5) -0.002(4)
C60 0.046(4) 0.087(3) 0.034(4) -0.009(3) 0.020(2) -0.009(3)
C61 0.053(4) 0.048(3) 0.041(3) 0.001(3) 0.020(3) 0.002(3)
C62 0.044(5) 0.059(3) 0.043(5) 0.007(4) 0.020(4) 0.006(4)
C63 0.056(5) 0.117(11) 0.047(5) 0.010(6) 0.019(4) 0.002(6)
C64 0.063(6) 0.082(5) 0.037(4) -0.003(4) 0.018(4) -0.012(5)
C65 0.118(8) 0.076(7) 0.061(6) -0.015(6) 0.040(6) 0.019(6)
C66 0.059(4) 0.046(5) 0.051(5) 0.013(4) 0.027(4) 0.004(4)
C67 0.048(4) 0.047(3) 0.033(3) -0.002(2) 0.017(3) -0.006(3)
C68 0.062(6) 0.075(7) 0.039(4) 0.005(4) 0.021(4) 0.003(5)
C70 0.054(5) 0.057(6) 0.039(3) -0.001(4) 0.020(3) -0.001(4)
C71 0.041(4) 0.085(5) 0.044(4) 0.007(3) 0.021(3) 0.012(4)
C72 0.074(5) 0.048(5) 0.044(3) 0.003(3) 0.030(3) -0.011(4)
C73 0.046(5) 0.054(4) 0.034(3) 0.001(3) 0.013(3) -0.015(4)
C74 0.044(4) 0.047(3) 0.031(3) -0.004(2) 0.021(2) 0.000(3)
C75 0.043(4) 0.066(6) 0.034(3) -0.005(3) 0.017(3) -0.010(3)
C76 0.062(6) 0.066(4) 0.045(4) 0.003(4) 0.026(4) 0.003(5)
C77 0.049(5) 0.071(7) 0.041(3) 0.000(4) 0.022(3) -0.001(4)
C79 0.104(7) 0.059(4) 0.048(4) 0.011(3) 0.028(4) -0.005(5)
C80 0.053(5) 0.089(8) 0.045(5) -0.007(5) 0.030(4) -0.008(5)
C81 0.045(4) 0.063(3) 0.037(4) -0.004(3) 0.020(2) -0.011(3)
C82 0.091(6) 0.058(4) 0.049(4) -0.011(3) 0.035(4) -0.004(4)
C83 0.069(8) 0.088(7) 0.101(10) -0.019(6) -0.032(7) -0.003(6)
C84 0.053(6) 0.131(7) 0.055(6) 0.010(6) 0.014(5) 0.022(6)
C85 0.072(6) 0.056(5) 0.042(5) 0.003(4) 0.031(4) -0.005(4)
C86 0.081(4) 0.060(6) 0.088(7) 0.010(5) 0.047(6) -0.003(4)
C88 0.054(5) 0.074(6) 0.033(4) 0.001(4) 0.021(4) 0.003(4)
C89 0.053(5) 0.092(4) 0.024(4) -0.006(4) 0.009(3) -0.008(3)
C90 0.058(5) 0.054(4) 0.037(4) -0.002(4) 0.019(4) 0.006(4)
C92 0.043(4) 0.095(4) 0.040(4) -0.018(4) 0.019(3) -0.012(4)
C93 0.057(5) 0.066(4) 0.056(5) 0.000(4) 0.035(4) -0.001(5)
C94 0.146(8) 0.102(10) 0.076(7) 0.006(8) 0.072(7) -0.034(8)
C95 0.065(5) 0.074(7) 0.044(3) 0.006(4) 0.021(3) -0.005(5)
C96 0.059(5) 0.046(5) 0.050(5) 0.004(4) 0.027(4) 0.004(4)
C97 0.044(4) 0.058(5) 0.061(6) 0.000(5) 0.027(4) 0.002(4)
C99 0.094(8) 0.079(5) 0.045(5) -0.002(4) 0.028(5) -0.017(6)
C100 0.071(4) 0.093(8) 0.049(5) -0.010(5) 0.030(5) -0.005(5)
C103 0.065(4) 0.143(13) 0.088(9) 0.024(9) 0.028(6) -0.028(8)
C105 0.081(8) 0.145(13) 0.056(7) 0.029(7) 0.027(6) -0.026(9)
C106 0.064(6) 0.068(5) 0.041(3) -0.002(4) 0.020(4) -0.010(5)
C107 0.047(4) 0.057(3) 0.043(4) -0.007(3) 0.027(2) -0.012(3)
C108 0.063(6) 0.094(5) 0.037(5) -0.003(4) 0.018(4) -0.010(4)
C109 0.052(5) 0.096(6) 0.050(5) -0.003(5) 0.021(4) 0.018(5)
C111 0.076(4) 0.058(6) 0.059(6) 0.018(4) 0.025(5) -0.007(4)
C112 0.061(5) 0.088(7) 0.049(5) -0.003(4) 0.032(4) -0.003(5)
C113 0.073(4) 0.047(5) 0.045(4) 0.001(3) 0.031(4) 0.003(4)
C114 0.088(7) 0.078(8) 0.119(10) -0.046(8) 0.062(7) -0.034(6)
C115 0.074(4) 0.089(8) 0.043(5) -0.003(4) 0.025(4) -0.005(4)
C117 0.044(5) 0.077(7) 0.038(5) 0.003(4) 0.014(4) -0.008(5)
C120 0.054(6) 0.147(11) 0.038(4) -0.009(6) 0.011(4) 0.023(7)
C121 0.044(5) 0.148(10) 0.062(7) 0.005(7) 0.012(4) -0.005(5)
C122 0.057(5) 0.21(2) 0.175(18) 0.062(16) 0.027(7) -0.029(11)
C123 0.162(10) 0.039(6) 0.053(4) 0.010(4) 0.011(6) 0.000(7)
C126 0.101(9) 0.103(8) 0.110(8) -0.036(7) 0.062(7) -0.048(8)
C131 0.086(7) 0.068(6) 0.047(4) -0.005(5) 0.021(4) -0.017(5)
C134 0.041(5) 0.146(13) 0.111(10) -0.043(9) 0.004(5) -0.001(6)
C138 0.116(9) 0.092(11) 0.105(8) -0.055(7) -0.014(7) -0.005(8)
C139 0.118(9) 0.065(7) 0.070(6) -0.011(6) 0.046(7) -0.026(6)
C145 0.077(8) 0.167(14) 0.055(6) 0.012(7) -0.011(5) -0.034(9)

loop_
_atom_type_symbol
_atom_type_scat_dispersion_real
_atom_type_scat_dispersion_imag
_atom_type_scat_Cromer_Mann_a1
_atom_type_scat_Cromer_Mann_b1
_atom_type_scat_Cromer_Mann_a2
_atom_type_scat_Cromer_Mann_b2
_atom_type_scat_Cromer_Mann_a3
_atom_type_scat_Cromer_Mann_b3
_atom_type_scat_Cromer_Mann_a4
_atom_type_scat_Cromer_Mann_b4
_atom_type_scat_Cromer_Mann_c
_atom_type_scat_source
C 0.0181 0.0091 2.3100 20.8439 1.0200 10.2075 1.5886 0.5687 0.8650 51.6512 0.2156 'International Tables Vol C 4.2.6.8 and 6.1.1.4'
H 0.0000 0.0000 0.4930 10.5109 0.3229 26.1257 0.1402 3.1424 0.0408 57.7998 0.0030 'International Tables Vol C 4.2.6.8 and 6.1.1.4'
B 0.0090 0.0039 2.0545 23.2185 1.3326 1.0210 1.0979 60.3498 0.7068 0.1403 -0.1932 'International Tables Vol C 4.2.6.8 and 6.1.1.4'
N 0.0311 0.0180 12.2126 0.0057 3.1322 9.8933 2.0125 28.9975 1.1663 0.5826 -11.5290 'International Tables Vol C 4.2.6.8 and 6.1.1.4'
O 0.0492 0.0322 3.0485 13.2771 2.2868 5.7011 1.5463 0.3239 0.8670 32.9089 0.2508 'International Tables Vol C 4.2.6.8 and 6.1.1.4'
F 0.0727 0.0534 3.5392 10.2825 2.6412 4.2944 1.5170 0.2615 1.0243 26.1476 0.2776 'International Tables Vol C 4.2.6.8 and 6.1.1.4'
Mn -0.5299 2.8052 11.2819 5.3409 7.3573 0.3432 3.0193 17.8674 2.2441 83.7543 1.0896 'International Tables Vol C 4.2.6.8 and 6.1.1.4'

loop_
_geom_angle_atom_site_label_1
_geom_angle_site_symmetry_1
_geom_angle_atom_site_label_2
_geom_angle_atom_site_label_3
_geom_angle
_geom_angle_publ_flag
O1 . Mn1 O3 87.8(2) yes
O1 . Mn1 O9 93.6(3) yes
O3 . Mn1 O9 93.0(2) yes
O1 . Mn1 O26 178.2(3) yes
O3 . Mn1 O26 92.5(2) yes
O9 . Mn1 O26 84.6(3) yes
O1 . Mn1 N10 87.4(2) yes
O3 . Mn1 N10 174.6(2) yes
O9 . Mn1 N10 89.6(3) yes
O26 . Mn1 N10 92.4(3) yes
O1 . Mn1 N24 90.4(3) yes
O3 . Mn1 N24 87.2(3) yes
O9 . Mn1 N24 176.0(3) yes
O26 . Mn1 N24 91.4(3) yes
N10 . Mn1 N24 90.6(3) yes
O6 . Mn2 O11 172.8(3) yes
O6 . Mn2 O156 94.3(3) yes
O11 . Mn2 O156 85.8(2) yes
O6 . Mn2 N5 89.0(3) yes
O11 . Mn2 N5 89.4(3) yes
O156 . Mn2 N5 166.6(3) yes
O6 . Mn2 N146 98.2(3) yes
O11 . Mn2 N146 88.9(3) yes
O156 . Mn2 N146 96.1(3) yes
N5 . Mn2 N146 96.3(3) yes
O6 . Mn2 O12 92.8(4) yes
O11 . Mn2 O12 80.1(4) yes
O156 . Mn2 O12 79.3(4) yes
N5 . Mn2 O12 87.6(4) yes
N146 . Mn2 O12 168.4(4) yes
O6 . Mn3 O7 84.9(2) yes
O6 . Mn3 O8 93.7(3) yes
O7 . Mn3 O8 95.9(3) yes
O6 . Mn3 O154 176.9(2) yes
O7 . Mn3 O154 92.8(3) yes
O8 . Mn3 O154 84.5(3) yes
O6 . Mn3 N155 90.5(3) yes
O7 . Mn3 N155 82.8(2) yes
O8 . Mn3 N155 175.4(3) yes
O154 . Mn3 N155 91.2(3) yes
O6 . Mn3 N156 90.8(3) yes
O7 . Mn3 N156 170.0(3) yes
O8 . Mn3 N156 93.4(3) yes
O154 . Mn3 N156 91.7(3) yes
N155 . Mn3 N156 88.2(3) yes
O1 . Mn4 O5 92.3(3) yes
O1 . Mn4 O10 90.7(3) yes
O5 . Mn4 O10 84.4(3) yes
O1 . Mn4 O15 171.2(2) yes
O5 . Mn4 O15 88.3(3) yes
O10 . Mn4 O15 80.6(3) yes
O1 . Mn4 N158 87.9(3) yes
O5 . Mn4 N158 172.8(3) yes
O10 . Mn4 N158 88.4(3) yes
O15 . Mn4 N158 90.4(3) yes
O1 . Mn4 N159 99.6(3) yes
O5 . Mn4 N159 94.9(3) yes
O10 . Mn4 N159 169.7(3) yes
O15 . Mn4 N159 89.1(3) yes
N158 . Mn4 N159 92.2(3) yes
O1 . Mn5 O7 91.0(2) yes
O1 . Mn5 O18 92.1(3) yes
O7 . Mn5 O18 100.0(3) yes
O1 . Mn5 O155 177.5(2) yes
O7 . Mn5 O155 91.2(2) yes
O18 . Mn5 O155 88.8(3) yes
O1 . Mn5 N15 94.2(3) yes
O7 . Mn5 N15 169.3(3) yes
O18 . Mn5 N15 89.1(2) yes
O155 . Mn5 N15 83.4(3) yes
O1 . Mn5 N150 89.3(3) yes
O7 . Mn5 N150 89.4(3) yes
O18 . Mn5 N150 170.4(3) yes
O155 . Mn5 N150 89.5(3) yes
N15 . Mn5 N150 81.3(3) yes
O3 . Mn6 O4 99.6(3) yes
O3 . Mn6 O6 92.0(2) yes
O4 . Mn6 O6 92.0(3) yes
O3 . Mn6 O25 90.0(2) yes
O4 . Mn6 O25 87.6(3) yes
O6 . Mn6 O25 178.0(3) yes
O3 . Mn6 N149 90.0(3) yes
O4 . Mn6 N149 170.0(3) yes
O6 . Mn6 N149 90.4(3) yes
O25 . Mn6 N149 89.8(3) yes
O3 . Mn6 N157 171.4(3) yes
O4 . Mn6 N157 86.7(3) yes
O6 . Mn6 N157 93.6(3) yes
O25 . Mn6 N157 84.4(3) yes
N149 . Mn6 N157 83.5(3) yes
F4 . B116 F21 109.4(14) yes
F4 . B116 F69 117.1(14) yes
F21 . B116 F69 114.2(13) yes
F4 . B116 F98 103.9(13) yes
F21 . B116 F98 101.9(12) yes
F69 . B116 F98 108.7(14) yes
F2 . B125 F5 105.4(12) yes
F2 . B125 F152 106.2(12) yes
F5 . B125 F152 115.4(13) yes
F2 . B125 F153 107.8(12) yes
F5 . B125 F153 111.5(12) yes
F152 . B125 F153 110.0(12) yes
F7 . B144 F16 111.6(16) yes
F7 . B144 F19 109.8(16) yes
F16 . B144 F19 104.1(15) yes
F7 . B144 F22 110.8(16) yes
F16 . B144 F22 109.2(16) yes
F19 . B144 F22 111.2(16) yes
Mn1 . O1 Mn5 116.6(3) yes
Mn1 . O1 Mn4 118.7(3) yes
Mn5 . O1 Mn4 120.5(3) yes
Mn6 . O3 Mn1 145.5(3) yes
Mn6 . O3 H30 113.4 no
Mn1 . O3 H30 100.1 no
Mn6 . O4 N5 118.3(5) yes
Mn4 . O5 N24 119.8(5) yes
Mn3 . O6 Mn6 116.0(3) yes
Mn3 . O6 Mn2 118.3(3) yes
Mn6 . O6 Mn2 121.7(4) yes
Mn5 . O7 Mn3 141.4(4) yes
Mn5 . O7 H70 103.5 no
Mn3 . O7 H70 110.2 no
Mn3 . O8 N149 116.9(5) yes
Mn1 . O9 N150 117.4(5) yes
Mn4 . O10 N8 124.1(9) yes
Mn2 . O11 C74 131.3(5) yes
Mn4 . O15 C49 131.7(6) yes
Mn5 . O18 N158 118.0(5) yes
Mn6 . O25 C47 126.2(6) yes
Mn1 . O26 C81 130.4(6) yes
Mn3 . O154 C28 128.7(5) yes
Mn5 . O155 C46 124.6(5) yes
Mn2 . O156 N155 119.1(4) yes
O4 . N5 Mn2 117.7(5) yes
O4 . N5 C73 115.3(7) yes
Mn2 . N5 C73 127.0(6) yes
C6 . N7 C32 111.4(9) yes
C6 . N7 C86 109.7(9) yes
C32 . N7 C86 111.7(9) yes
C6 . N7 H7 107.9 no
C32 . N7 H7 108.2 no
C86 . N7 H7 107.8 no
O132 . N8 O2 108.1(8) yes
O132 . N8 O10 110.5(10) yes
O2 . N8 O10 136.4(10) yes
Mn1 . N10 C85 120.8(6) yes
Mn1 . N10 C88 119.1(6) yes
C85 . N10 C88 119.1(8) yes
Mn5 . N15 C117 155.8(8) yes
C70 . N20 C75 112.0(7) yes
C70 . N20 C80 112.9(7) yes
C75 . N20 C80 112.0(8) yes
C70 . N20 H20 106.7 no
C75 . N20 H20 106.4 no
C80 . N20 H20 106.3 no
N155 . N23 C22 123.9(8) yes
O5 . N24 Mn1 117.9(5) yes
O5 . N24 C30 115.9(7) yes
Mn1 . N24 C30 126.1(6) yes
C19 . N147 C62 112.0(6) yes
C19 . N147 C97 108.7(7) yes
C62 . N147 C97 113.9(7) yes
C19 . N147 H1470 107.2 no
C62 . N147 H1470 107.4 no
C97 . N147 H1470 107.4 no
O8 . N149 Mn6 117.6(5) yes
O8 . N149 C17 116.6(8) yes
Mn6 . N149 C17 125.8(7) yes
O9 . N150 Mn5 117.4(6) yes
O9 . N150 C13 116.6(7) yes
Mn5 . N150 C13 126.0(6) yes
C63 . N151 C72 113.0(8) yes
C63 . N151 C95 110.4(8) yes
C72 . N151 C95 113.7(7) yes
C63 . N151 H1510 106.5 no
C72 . N151 H1510 106.5 no
C95 . N151 H1510 106.1 no
C35 . N153 C68 109.9(8) yes
C35 . N153 C113 111.7(7) yes
C68 . N153 C113 113.7(8) yes
C35 . N153 H1530 107.0 no
C68 . N153 H1530 106.9 no
C113 . N153 H1530 107.3 no
C54 . N154 C89 111.6(9) yes
C54 . N154 C108 109.8(8) yes
C89 . N154 C108 114.6(8) yes
C54 . N154 H1540 106.6 no
C89 . N154 H1540 106.9 no
C108 . N154 H1540 106.8 no
O156 . N155 Mn3 117.5(5) yes
O156 . N155 N23 115.0(7) yes
Mn3 . N155 N23 127.4(6) yes
Mn6 . N157 C103 148.9(9) yes
Mn4 . N158 O18 119.8(5) yes
Mn4 . N158 C53 124.8(7) yes
O18 . N158 C53 115.2(7) yes
Mn4 . N159 C59 121.3(6) yes
Mn4 . N159 C90 119.6(6) yes
C59 . N159 C90 119.0(8) yes
C17 . C1 C36 117.2(10) yes
C17 . C1 C47 123.7(8) yes
C36 . C1 C47 119.1(9) yes
C82 . C2 H21 109.3 no
C82 . C2 H22 109.5 no
H21 . C2 H22 109.5 no
C82 . C2 H23 109.6 no
H21 . C2 H23 109.5 no
H22 . C2 H23 109.5 no
C12 . C3 C13 117.1(8) yes
C12 . C3 C46 120.4(9) yes
C13 . C3 C46 122.5(8) yes
C7 . C5 H51 110.2 no
C7 . C5 H52 108.7 no
H51 . C5 H52 109.5 no
C7 . C5 H53 109.5 no
H51 . C5 H53 109.5 no
H52 . C5 H53 109.5 no
N7 . C6 H61 109.3 no
N7 . C6 H62 109.9 no
H61 . C6 H62 109.5 no
N7 . C6 H63 109.2 no
H61 . C6 H63 109.5 no
H62 . C6 H63 109.5 no
C5 . C7 N1 177.5(14) yes
C19 . C8 C26 123.6(8) yes
C19 . C8 C74 114.9(8) yes
C26 . C8 C74 121.5(8) yes
C55 . C9 C56 120.0(11) yes
C55 . C9 C92 117.0(10) yes
C56 . C9 C92 123.0(10) yes
N41 . C10 C52 177.1(15) yes
C18 . C11 C25 121.6(9) yes
C18 . C11 H111 119.2 no
C25 . C11 H111 119.2 no
C3 . C12 C57 121.4(9) yes
C3 . C12 H121 119.3 no
C57 . C12 H121 119.3 no
C3 . C13 N150 122.8(8) yes
C3 . C13 H131 118.6 no
N150 . C13 H131 118.6 no
C41 . C14 C85 118.6(11) yes
C41 . C14 H141 120.6 no
C85 . C14 H141 120.8 no
C22 . C15 C25 123.2(8) yes
C22 . C15 H151 118.3 no
C25 . C15 H151 118.4 no
C20 . C16 C32 122.7(10) yes
C20 . C16 C47 118.4(10) yes
C32 . C16 C47 118.9(8) yes
C1 . C17 N149 123.3(10) yes
C1 . C17 H171 118.3 no
N149 . C17 H171 118.4 no
C11 . C18 C28 119.5(8) yes
C11 . C18 C72 118.9(9) yes
C28 . C18 C72 121.6(8) yes
N147 . C19 C8 112.6(6) yes
N147 . C19 H191 108.6 no
C8 . C19 H191 108.6 no
N147 . C19 H192 108.8 no
C8 . C19 H192 108.7 no
H191 . C19 H192 109.5 no
C16 . C20 C29 123.3(10) yes
C16 . C20 H201 118.4 no
C29 . C20 H201 118.3 no
C37 . C21 C45 119.0(10) yes
C37 . C21 C71 122.1(10) yes
C45 . C21 C71 118.9(9) yes
N23 . C22 C15 118.8(8) yes
N23 . C22 C28 122.0(8) yes
C15 . C22 C28 119.1(9) yes
N11 . C23 C42 175.5(17) yes
C95 . C24 C131 112.3(9) yes
C95 . C24 H241 109.4 no
C131 . C24 H241 108.9 no
C95 . C24 H242 108.3 no
C131 . C24 H242 108.4 no
H241 . C24 H242 109.5 no
C11 . C25 C15 117.1(9) yes
C11 . C25 C82 119.5(9) yes
C15 . C25 C82 123.3(9) yes
C8 . C26 C44 121.7(8) yes
C8 . C26 H261 119.0 no
C44 . C26 H261 119.3 no
C34 . C27 C109 120.9(10) yes
C34 . C27 H271 119.5 no
C109 . C27 H271 119.6 no
C22 . C28 C18 119.4(8) yes
C22 . C28 O154 125.0(8) yes
C18 . C28 O154 115.6(8) yes
C20 . C29 C36 117.7(9) yes
C20 . C29 C51 123.2(10) yes
C36 . C29 C51 119.1(11) yes
N24 . C30 C107 125.6(9) yes
N24 . C30 H301 117.5 no
C107 . C30 H301 116.8 no
C44 . C31 C67 121.6(8) yes
C44 . C31 H311 119.3 no
C67 . C31 H311 119.2 no
C16 . C32 N7 109.7(8) yes
C16 . C32 H321 109.4 no
N7 . C32 H321 109.3 no
C16 . C32 H322 109.4 no
N7 . C32 H322 109.5 no
H321 . C32 H322 109.5 no
C50 . C33 C57 121.1(10) yes
C50 . C33 H331 119.6 no
C57 . C33 H331 119.3 no
C27 . C34 C59 119.1(12) yes
C27 . C34 H341 120.5 no
C59 . C34 H341 120.4 no
N153 . C35 C38 110.1(8) yes
N153 . C35 H351 109.3 no
C38 . C35 H351 109.5 no
N153 . C35 H352 109.1 no
C38 . C35 H352 109.4 no
H351 . C35 H352 109.5 no
C1 . C36 C29 121.3(11) yes
C1 . C36 H361 119.4 no
C29 . C36 H361 119.2 no
C21 . C37 C84 111.3(10) yes
C21 . C37 C120 109.1(8) yes
C84 . C37 C120 106.7(10) yes
C21 . C37 C121 110.1(9) yes
C84 . C37 C121 108.9(9) yes
C120 . C37 C121 110.8(12) yes
C35 . C38 C49 117.7(8) yes
C35 . C38 C71 122.7(9) yes
C49 . C38 C71 119.4(10) yes
C79 . C39 H391 109.4 no
C79 . C39 H392 109.7 no
H391 . C39 H392 109.5 no
C79 . C39 H393 109.3 no
H391 . C39 H393 109.5 no
H392 . C39 H393 109.5 no
C61 . C40 H401 109.8 no
C61 . C40 H402 109.1 no
H401 . C40 H402 109.5 no
C61 . C40 H403 109.6 no
H401 . C40 H403 109.5 no
H402 . C40 H403 109.5 no
C14 . C41 C112 119.3(10) yes
C14 . C41 H411 120.4 no
C112 . C41 H411 120.4 no
C23 . C42 H421 108.9 no
C23 . C42 H422 109.4 no
H421 . C42 H422 109.5 no
C23 . C42 H423 110.1 no
H421 . C42 H423 109.5 no
H422 . C42 H423 109.5 no
C31 . C44 C26 118.0(8) yes
C31 . C44 C61 120.0(8) yes
C26 . C44 C61 121.9(8) yes
C21 . C45 C58 121.0(10) yes
C21 . C45 H451 119.5 no
C58 . C45 H451 119.5 no
C3 . C46 O155 124.9(8) yes
C3 . C46 C50 118.2(9) yes
O155 . C46 C50 116.9(7) yes
C16 . C47 C1 120.0(8) yes
C16 . C47 O25 117.0(9) yes
C1 . C47 O25 123.0(9) yes
C86 . C48 C111 109.7(8) yes
C86 . C48 H481 108.5 no
C111 . C48 H481 110.0 no
C86 . C48 H482 109.7 no
C111 . C48 H482 109.4 no
H481 . C48 H482 109.5 no
C38 . C49 O15 115.8(9) yes
C38 . C49 C58 121.3(8) yes
O15 . C49 C58 122.8(8) yes
C46 . C50 C33 120.8(8) yes
C46 . C50 C75 117.6(8) yes
C33 . C50 C75 121.6(9) yes
C29 . C51 C83 111.3(11) yes
C29 . C51 C134 109.8(10) yes
C83 . C51 C134 104.8(11) yes
C29 . C51 C145 110.0(9) yes
C83 . C51 C145 108.9(12) yes
C134 . C51 C145 111.9(14) yes
C10 . C52 H521 109.3 no
C10 . C52 H522 109.6 no
H521 . C52 H522 109.5 no
C10 . C52 H523 109.5 no
H521 . C52 H523 109.5 no
H522 . C52 H523 109.5 no
N158 . C53 C58 125.1(9) yes
N158 . C53 H531 117.3 no
C58 . C53 H531 117.6 no
N154 . C54 H541 110.0 no
N154 . C54 H542 109.4 no
H541 . C54 H542 109.5 no
N154 . C54 H543 109.0 no
H541 . C54 H543 109.5 no
H542 . C54 H543 109.5 no
C9 . C55 C107 122.2(10) yes
C9 . C55 H551 119.0 no
C107 . C55 H551 118.8 no
C9 . C56 C114 111.0(9) yes
C9 . C56 C126 108.2(10) yes
C114 . C56 C126 104.9(12) yes
C9 . C56 C138 110.7(12) yes
C114 . C56 C138 113.8(12) yes
C126 . C56 C138 107.9(12) yes
C33 . C57 C12 118.1(9) yes
C33 . C57 C79 118.3(9) yes
C12 . C57 C79 123.5(9) yes
C53 . C58 C45 117.3(9) yes
C53 . C58 C49 124.0(8) yes
C45 . C58 C49 118.5(9) yes
C34 . C59 N159 120.6(10) yes
C34 . C59 H591 119.8 no
N159 . C59 H591 119.6 no
C81 . C60 C89 117.0(9) yes
C81 . C60 C92 120.6(10) yes
C89 . C60 C92 122.4(9) yes
C44 . C61 C40 111.9(8) yes
C44 . C61 C66 109.7(7) yes
C40 . C61 C66 108.1(8) yes
C44 . C61 C96 109.4(7) yes
C40 . C61 C96 109.1(8) yes
C66 . C61 C96 108.6(8) yes
N147 . C62 C93 114.1(7) yes
N147 . C62 H621 108.3 no
C93 . C62 H621 108.3 no
N147 . C62 H622 108.2 no
C93 . C62 H622 108.3 no
H621 . C62 H622 109.5 no
N151 . C63 H631 109.6 no
N151 . C63 H632 109.4 no
H631 . C63 H632 109.5 no
N151 . C63 H633 109.4 no
H631 . C63 H633 109.5 no
H632 . C63 H633 109.5 no
C99 . C64 C108 112.2(9) yes
C99 . C64 H641 108.7 no
C108 . C64 H641 108.9 no
C99 . C64 H642 108.8 no
C108 . C64 H642 108.8 no
H641 . C64 H642 109.5 no
C82 . C65 H651 109.6 no
C82 . C65 H652 109.2 no
H651 . C65 H652 109.5 no
C82 . C65 H653 109.6 no
H651 . C65 H653 109.5 no
H652 . C65 H653 109.5 no
C61 . C66 H661 109.3 no
C61 . C66 H662 109.5 no
H661 . C66 H662 109.5 no
C61 . C66 H663 109.6 no
H661 . C66 H663 109.5 no
H662 . C66 H663 109.5 no
C31 . C67 C73 118.1(8) yes
C31 . C67 C74 120.2(8) yes
C73 . C67 C74 121.5(8) yes
N153 . C68 H681 109.2 no
N153 . C68 H682 109.9 no
H681 . C68 H682 109.5 no
N153 . C68 H683 109.3 no
H681 . C68 H683 109.5 no
H682 . C68 H683 109.5 no
N20 . C70 C77 112.9(8) yes
N20 . C70 H701 109.0 no
C77 . C70 H701 108.6 no
N20 . C70 H702 108.4 no
C77 . C70 H702 108.4 no
H701 . C70 H702 109.5 no
C38 . C71 C21 120.8(10) yes
C38 . C71 H711 119.7 no
C21 . C71 H711 119.6 no
N151 . C72 C18 111.1(7) yes
N151 . C72 H721 109.0 no
C18 . C72 H721 109.3 no
N151 . C72 H722 108.9 no
C18 . C72 H722 109.0 no
H721 . C72 H722 109.5 no
C67 . C73 N5 124.5(9) yes
C67 . C73 H731 117.7 no
N5 . C73 H731 117.7 no
C8 . C74 C67 116.9(8) yes
C8 . C74 O11 117.7(8) yes
C67 . C74 O11 125.3(7) yes
C50 . C75 N20 113.3(7) yes
C50 . C75 H751 108.6 no
N20 . C75 H751 108.6 no
C50 . C75 H752 108.5 no
N20 . C75 H752 108.3 no
H751 . C75 H752 109.5 no
C93 . C76 C106 112.1(8) yes
C93 . C76 H761 108.6 no
C106 . C76 H761 109.1 no
C93 . C76 H762 108.7 no
C106 . C76 H762 108.9 no
H761 . C76 H762 109.5 no
C70 . C77 C106 110.6(8) yes
C70 . C77 H771 109.1 no
C106 . C77 H771 109.3 no
C70 . C77 H772 109.3 no
C106 . C77 H772 109.1 no
H771 . C77 H772 109.5 no
C57 . C79 C39 109.1(9) yes
C57 . C79 C94 107.4(11) yes
C39 . C79 C94 108.8(11) yes
C57 . C79 C123 112.0(10) yes
C39 . C79 C123 111.7(11) yes
C94 . C79 C123 107.7(11) yes
N20 . C80 H801 109.7 no
N20 . C80 H802 109.5 no
H801 . C80 H802 109.5 no
N20 . C80 H803 109.2 no
H801 . C80 H803 109.5 no
H802 . C80 H803 109.5 no
C60 . C81 O26 117.5(9) yes
C60 . C81 C107 118.8(9) yes
O26 . C81 C107 123.6(8) yes
C25 . C82 C65 108.5(10) yes
C25 . C82 C2 112.4(9) yes
C65 . C82 C2 109.2(9) yes
C25 . C82 C139 109.3(8) yes
C65 . C82 C139 107.9(11) yes
C2 . C82 C139 109.5(10) yes
C51 . C83 H831 109.6 no
C51 . C83 H832 109.3 no
H831 . C83 H832 109.5 no
C51 . C83 H833 109.5 no
H831 . C83 H833 109.5 no
H832 . C83 H833 109.5 no
C37 . C84 H841 109.3 no
C37 . C84 H842 109.6 no
H841 . C84 H842 109.5 no
C37 . C84 H843 109.5 no
H841 . C84 H843 109.5 no
H842 . C84 H843 109.5 no
C14 . C85 N10 122.9(10) yes
C14 . C85 H851 118.3 no
N10 . C85 H851 118.8 no
C48 . C86 N7 113.5(9) yes
C48 . C86 H861 108.8 no
N7 . C86 H861 109.0 no
C48 . C86 H862 107.7 no
N7 . C86 H862 108.2 no
H861 . C86 H862 109.5 no
N10 . C88 C112 119.7(10) yes
N10 . C88 H881 120.2 no
C112 . C88 H881 120.1 no
C60 . C89 N154 112.3(8) yes
C60 . C89 H891 108.6 no
N154 . C89 H891 108.7 no
C60 . C89 H892 108.8 no
N154 . C89 H892 108.9 no
H891 . C89 H892 109.5 no
N159 . C90 C109 123.2(10) yes
N159 . C90 H901 118.3 no
C109 . C90 H901 118.5 no
C60 . C92 C9 122.2(9) yes
C60 . C92 H921 118.8 no
C9 . C92 H921 119.0 no
C62 . C93 C76 110.4(7) yes
C62 . C93 H931 109.3 no
C76 . C93 H931 109.2 no
C62 . C93 H932 109.3 no
C76 . C93 H932 109.1 no
H931 . C93 H932 109.5 no
C79 . C94 H941 109.1 no
C79 . C94 H942 109.9 no
H941 . C94 H942 109.5 no
C79 . C94 H943 109.4 no
H941 . C94 H943 109.5 no
H942 . C94 H943 109.5 no
C24 . C95 N151 114.2(9) yes
C24 . C95 H951 107.8 no
N151 . C95 H951 107.8 no
C24 . C95 H952 108.8 no
N151 . C95 H952 108.8 no
H951 . C95 H952 109.5 no
C61 . C96 H961 109.5 no
C61 . C96 H962 108.8 no
H961 . C96 H962 109.5 no
C61 . C96 H963 110.1 no
H961 . C96 H963 109.5 no
H962 . C96 H963 109.5 no
N147 . C97 H971 109.2 no
N147 . C97 H972 109.6 no
H971 . C97 H972 109.5 no
N147 . C97 H973 109.7 no
H971 . C97 H973 109.5 no
H972 . C97 H973 109.5 no
C64 . C99 C131 117.8(9) yes
C64 . C99 H991 107.3 no
C131 . C99 H991 107.4 no
C64 . C99 H992 107.1 no
C131 . C99 H992 107.6 no
H991 . C99 H992 109.5 no
C113 . C100 C115 110.4(9) yes
C113 . C100 H1001 108.9 no
C115 . C100 H1001 109.1 no
C113 . C100 H1002 109.6 no
C115 . C100 H1002 109.3 no
H1001 . C100 H1002 109.5 no
N157 . C103 C122 172.9(19) yes
C117 . C105 H1051 109.4 no
C117 . C105 H1052 110.0 no
H1051 . C105 H1052 109.5 no
C117 . C105 H1053 109.0 no
H1051 . C105 H1053 109.5 no
H1052 . C105 H1053 109.5 no
C76 . C106 C77 113.9(8) yes
C76 . C106 H1061 108.0 no
C77 . C106 H1061 108.3 no
C76 . C106 H1062 108.7 no
C77 . C106 H1062 108.4 no
H1061 . C106 H1062 109.5 no
C30 . C107 C55 118.7(9) yes
C30 . C107 C81 122.2(8) yes
C55 . C107 C81 119.1(9) yes
N154 . C108 C64 115.5(8) yes
N154 . C108 H1081 107.9 no
C64 . C108 H1081 107.9 no
N154 . C108 H1082 108.1 no
C64 . C108 H1082 108.0 no
H1081 . C108 H1082 109.5 no
C90 . C109 C27 117.2(11) yes
C90 . C109 H1091 121.5 no
C27 . C109 H1091 121.3 no
C48 . C111 C115 113.1(9) yes
C48 . C111 H1111 108.4 no
C115 . C111 H1111 108.0 no
C48 . C111 H1112 108.9 no
C115 . C111 H1112 108.9 no
H1111 . C111 H1112 109.5 no
C88 . C112 C41 120.4(11) yes
C88 . C112 H1121 119.9 no
C41 . C112 H1121 119.8 no
N153 . C113 C100 112.9(8) yes
N153 . C113 H1131 108.7 no
C100 . C113 H1131 108.9 no
N153 . C113 H1132 108.6 no
C100 . C113 H1132 108.3 no
H1131 . C113 H1132 109.5 no
C56 . C114 H1141 109.0 no
C56 . C114 H1142 109.8 no
H1141 . C114 H1142 109.5 no
C56 . C114 H1143 109.6 no
H1141 . C114 H1143 109.5 no
H1142 . C114 H1143 109.5 no
C111 . C115 C100 113.7(9) yes
C111 . C115 H1151 108.3 no
C100 . C115 H1151 108.7 no
C111 . C115 H1152 108.2 no
C100 . C115 H1152 108.5 no
H1151 . C115 H1152 109.5 no
C105 . C117 N15 177.9(12) yes
C37 . C120 H1201 109.7 no
C37 . C120 H1202 109.5 no
H1201 . C120 H1202 109.5 no
C37 . C120 H1203 109.2 no
H1201 . C120 H1203 109.5 no
H1202 . C120 H1203 109.5 no
C37 . C121 H1211 109.8 no
C37 . C121 H1212 109.2 no
H1211 . C121 H1212 109.5 no
C37 . C121 H1213 109.4 no
H1211 . C121 H1213 109.5 no
H1212 . C121 H1213 109.5 no
C103 . C122 H1221 110.5 no
C103 . C122 H1222 108.6 no
H1221 . C122 H1222 109.5 no
C103 . C122 H1223 109.3 no
H1221 . C122 H1223 109.5 no
H1222 . C122 H1223 109.5 no
C79 . C123 H1231 109.7 no
C79 . C123 H1232 109.3 no
H1231 . C123 H1232 109.5 no
C79 . C123 H1233 109.4 no
H1231 . C123 H1233 109.5 no
H1232 . C123 H1233 109.5 no
C56 . C126 H1261 108.6 no
C56 . C126 H1262 109.7 no
H1261 . C126 H1262 109.5 no
C56 . C126 H1263 110.0 no
H1261 . C126 H1263 109.5 no
H1262 . C126 H1263 109.5 no
C24 . C131 C99 115.7(11) yes
C24 . C131 H1311 107.6 no
C99 . C131 H1311 107.8 no
C24 . C131 H1312 108.1 no
C99 . C131 H1312 108.1 no
H1311 . C131 H1312 109.5 no
C51 . C134 H1341 109.9 no
C51 . C134 H1342 109.6 no
H1341 . C134 H1342 109.5 no
C51 . C134 H1343 108.8 no
H1341 . C134 H1343 109.5 no
H1342 . C134 H1343 109.5 no
C56 . C138 H1381 108.9 no
C56 . C138 H1382 110.0 no
H1381 . C138 H1382 109.5 no
C56 . C138 H1383 109.5 no
H1381 . C138 H1383 109.5 no
H1382 . C138 H1383 109.5 no
C82 . C139 H1391 109.2 no
C82 . C139 H1392 109.6 no
H1391 . C139 H1392 109.5 no
C82 . C139 H1393 109.5 no
H1391 . C139 H1393 109.5 no
H1392 . C139 H1393 109.5 no
C51 . C145 H1451 109.3 no
C51 . C145 H1452 109.3 no
H1451 . C145 H1452 109.5 no
C51 . C145 H1453 109.8 no
H1451 . C145 H1453 109.5 no
H1452 . C145 H1453 109.5 no
Mn3 . N156 C130 121.5(4) yes
Mn3 . N156 C104 118.5(4) yes
C130 . N156 C104 119.998 yes
N156 . C130 C118 120.005 yes
N156 . C130 H1301 120.0 no
C118 . C130 H1301 120.0 no
C130 . C118 C69 119.997 yes
C130 . C118 H1181 120.0 no
C69 . C118 H1181 120.0 no
C118 . C69 C140 119.999 yes
C118 . C69 H691 120.0 no
C140 . C69 H691 120.0 no
C69 . C140 C104 120.004 yes
C69 . C140 H1401 120.0 no
C104 . C140 H1401 120.0 no
C140 . C104 N156 119.997 yes
C140 . C104 H1041 120.0 no
N156 . C104 H1041 120.0 no
Mn2 . N146 C43 117.6(5) yes
Mn2 . N146 C4 122.3(5) yes
C43 . N146 C4 120.062 yes
N146 . C43 C110 120.004 yes
N146 . C43 H431 120.0 no
C110 . C43 H431 120.0 no
C43 . C110 C78 119.933 yes
C43 . C110 H1101 120.0 no
C78 . C110 H1101 120.0 no
C110 . C78 C87 120.063 yes
C110 . C78 H781 120.0 no
C87 . C78 H781 120.0 no
C78 . C87 C4 120.004 yes
C78 . C87 H871 120.0 no
C4 . C87 H871 120.0 no
N146 . C4 C87 119.933 yes
N146 . C4 H41 120.0 no
C87 . C4 H41 120.0 no
H211 4_655 O21 H211 100.7 no
F137 . B26 F8 108.9(8) yes
F137 . B26 F13 110.2(8) yes
F8 . B26 F13 110.4(8) yes
F137 . B26 F14 109.1(7) yes
F8 . B26 F14 109.7(7) yes
F13 . B26 F14 108.5(8) yes
Mn2 . O12 N8 125.8(10) yes

loop_
_geom_bond_atom_site_label_1
_geom_bond_atom_site_label_2
_geom_bond_site_symmetry_2
_geom_bond_distance
_geom_bond_publ_flag
Mn1 O1 . 1.896(6) yes
Mn1 O3 . 2.269(5) yes
Mn1 O9 . 1.910(7) yes
Mn1 O26 . 1.867(6) yes
Mn1 N10 . 2.346(7) yes
Mn1 N24 . 1.991(7) yes
Mn2 O6 . 1.849(6) yes
Mn2 O11 . 1.863(6) yes
Mn2 O156 . 1.894(6) yes
Mn2 N5 . 2.029(7) yes
Mn2 N146 . 2.189(7) yes
Mn2 O12 . 2.417(14) yes
Mn3 O6 . 1.910(7) yes
Mn3 O7 . 2.314(6) yes
Mn3 O8 . 1.928(6) yes
Mn3 O154 . 1.890(6) yes
Mn3 N155 . 1.999(7) yes
Mn3 N156 . 2.316(6) yes
Mn4 O1 . 1.877(6) yes
Mn4 O5 . 1.912(6) yes
Mn4 O10 . 2.417(12) yes
Mn4 O15 . 1.862(6) yes
Mn4 N158 . 2.041(7) yes
Mn4 N159 . 2.253(7) yes
Mn5 O1 . 1.879(6) yes
Mn5 O7 . 2.162(5) yes
Mn5 O18 . 1.915(6) yes
Mn5 O155 . 1.896(7) yes
Mn5 N15 . 2.591(8) yes
Mn5 N150 . 2.016(7) yes
Mn6 O3 . 2.158(5) yes
Mn6 O4 . 1.897(6) yes
Mn6 O6 . 1.877(6) yes
Mn6 O25 . 1.888(6) yes
Mn6 N149 . 2.008(8) yes
Mn6 N157 . 2.475(9) yes
B116 F4 . 1.342(17) yes
B116 F21 . 1.371(15) yes
B116 F69 . 1.314(17) yes
B116 F98 . 1.417(14) yes
B125 F2 . 1.400(16) yes
B125 F5 . 1.335(16) yes
B125 F152 . 1.378(14) yes
B125 F153 . 1.400(16) yes
B144 F7 . 1.341(16) yes
B144 F16 . 1.375(19) yes
B144 F19 . 1.360(19) yes
B144 F22 . 1.300(19) yes
O2 N8 . 1.219(9) yes
O3 H30 . 0.850 no
O4 N5 . 1.399(8) yes
O5 N24 . 1.360(9) yes
O7 H70 . 0.850 no
O8 N149 . 1.372(10) yes
O9 N150 . 1.359(9) yes
O10 N8 . 1.195(11) yes
O11 C74 . 1.304(10) yes
O15 C49 . 1.344(10) yes
O18 N158 . 1.330(9) yes
O25 C47 . 1.328(10) yes
O26 C81 . 1.337(11) yes
O132 N8 . 1.428(13) yes
O154 C28 . 1.319(10) yes
O155 C46 . 1.316(11) yes
O156 N155 . 1.378(9) yes
N1 C7 . 1.106(16) yes
N5 C73 . 1.288(11) yes
N7 C6 . 1.487(14) yes
N7 C32 . 1.506(13) yes
N7 C86 . 1.492(14) yes
N7 H7 . 0.850 no
N10 C85 . 1.327(12) yes
N10 C88 . 1.372(12) yes
N11 C23 . 1.132(14) yes
N15 C117 . 1.128(12) yes
N20 C70 . 1.477(11) yes
N20 C75 . 1.503(12) yes
N20 C80 . 1.488(11) yes
N20 H20 . 0.850 no
N23 N155 . 1.293(11) yes
N23 C22 . 1.468(12) yes
N24 C30 . 1.295(11) yes
N41 C10 . 1.190(19) yes
N147 C19 . 1.544(10) yes
N147 C62 . 1.451(12) yes
N147 C97 . 1.520(11) yes
N147 H1470 . 0.850 no
N149 C17 . 1.275(11) yes
N150 C13 . 1.289(12) yes
N151 C63 . 1.486(13) yes
N151 C72 . 1.526(12) yes
N151 C95 . 1.492(12) yes
N151 H1510 . 0.850 no
N153 C35 . 1.498(13) yes
N153 C68 . 1.483(11) yes
N153 C113 . 1.507(12) yes
N153 H1530 . 0.850 no
N154 C54 . 1.497(13) yes
N154 C89 . 1.507(14) yes
N154 C108 . 1.505(15) yes
N154 H1540 . 0.850 no
N157 C103 . 1.149(15) yes
N158 C53 . 1.302(11) yes
N159 C59 . 1.336(12) yes
N159 C90 . 1.321(12) yes
C1 C17 . 1.457(14) yes
C1 C36 . 1.412(12) yes
C1 C47 . 1.389(14) yes
C2 C82 . 1.511(15) yes
C2 H21 . 0.950 no
C2 H22 . 0.950 no
C2 H23 . 0.950 no
C3 C12 . 1.383(13) yes
C3 C13 . 1.448(13) yes
C3 C46 . 1.406(12) yes
C5 C7 . 1.46(2) yes
C5 H51 . 0.950 no
C5 H52 . 0.950 no
C5 H53 . 0.950 no
C6 H61 . 0.950 no
C6 H62 . 0.950 no
C6 H63 . 0.950 no
C8 C19 . 1.469(12) yes
C8 C26 . 1.371(12) yes
C8 C74 . 1.429(11) yes
C9 C55 . 1.409(14) yes
C9 C56 . 1.536(16) yes
C9 C92 . 1.386(16) yes
C10 C52 . 1.41(2) yes
C11 C18 . 1.414(13) yes
C11 C25 . 1.409(13) yes
C11 H111 . 0.950 no
C12 C57 . 1.376(14) yes
C12 H121 . 0.950 no
C13 H131 . 0.950 no
C14 C41 . 1.377(16) yes
C14 C85 . 1.379(13) yes
C14 H141 . 0.950 no
C15 C22 . 1.395(13) yes
C15 C25 . 1.365(14) yes
C15 H151 . 0.950 no
C16 C20 . 1.383(13) yes
C16 C32 . 1.515(15) yes
C16 C47 . 1.415(13) yes
C17 H171 . 0.950 no
C18 C28 . 1.384(13) yes
C18 C72 . 1.500(13) yes
C19 H191 . 0.950 no
C19 H192 . 0.950 no
C20 C29 . 1.376(16) yes
C20 H201 . 0.950 no
C21 C37 . 1.558(13) yes
C21 C45 . 1.387(15) yes
C21 C71 . 1.391(15) yes
C22 C28 . 1.415(12) yes
C23 C42 . 1.453(16) yes
C24 C95 . 1.525(15) yes
C24 C131 . 1.519(14) yes
C24 H241 . 0.950 no
C24 H242 . 0.950 no
C25 C82 . 1.557(14) yes
C26 C44 . 1.390(12) yes
C26 H261 . 0.950 no
C27 C34 . 1.350(18) yes
C27 C109 . 1.361(18) yes
C27 H271 . 0.950 no
C29 C36 . 1.392(15) yes
C29 C51 . 1.553(13) yes
C30 C107 . 1.442(12) yes
C30 H301 . 0.950 no
C31 C44 . 1.391(12) yes
C31 C67 . 1.414(12) yes
C31 H311 . 0.950 no
C32 H321 . 0.950 no
C32 H322 . 0.950 no
C33 C50 . 1.361(13) yes
C33 C57 . 1.417(13) yes
C33 H331 . 0.950 no
C34 C59 . 1.404(14) yes
C34 H341 . 0.950 no
C35 C38 . 1.475(14) yes
C35 H351 . 0.950 no
C35 H352 . 0.950 no
C36 H361 . 0.950 no
C37 C84 . 1.546(18) yes
C37 C120 . 1.531(14) yes
C37 C121 . 1.498(16) yes
C38 C49 . 1.381(13) yes
C38 C71 . 1.408(13) yes
C39 C79 . 1.502(17) yes
C39 H391 . 0.950 no
C39 H392 . 0.950 no
C39 H393 . 0.950 no
C40 C61 . 1.514(13) yes
C40 H401 . 0.950 no
C40 H402 . 0.950 no
C40 H403 . 0.950 no
C41 C112 . 1.371(16) yes
C41 H411 . 0.950 no
C42 H421 . 0.950 no
C42 H422 . 0.950 no
C42 H423 . 0.950 no
C44 C61 . 1.549(13) yes
C45 C58 . 1.422(12) yes
C45 H451 . 0.950 no
C46 C50 . 1.404(13) yes
C48 C86 . 1.524(15) yes
C48 C111 . 1.506(14) yes
C48 H481 . 0.950 no
C48 H482 . 0.950 no
C49 C58 . 1.383(13) yes
C50 C75 . 1.521(11) yes
C51 C83 . 1.540(17) yes
C51 C134 . 1.496(17) yes
C51 C145 . 1.502(18) yes
C52 H521 . 0.950 no
C52 H522 . 0.950 no
C52 H523 . 0.950 no
C53 C58 . 1.443(13) yes
C53 H531 . 0.950 no
C54 H541 . 0.950 no
C54 H542 . 0.950 no
C54 H543 . 0.950 no
C55 C107 . 1.410(13) yes
C55 H551 . 0.950 no
C56 C114 . 1.488(17) yes
C56 C126 . 1.541(18) yes
C56 C138 . 1.510(18) yes
C57 C79 . 1.553(14) yes
C59 H591 . 0.950 no
C60 C81 . 1.404(12) yes
C60 C89 . 1.533(15) yes
C60 C92 . 1.389(15) yes
C61 C66 . 1.539(13) yes
C61 C96 . 1.535(13) yes
C62 C93 . 1.537(12) yes
C62 H621 . 0.950 no
C62 H622 . 0.950 no
C63 H631 . 0.950 no
C63 H632 . 0.950 no
C63 H633 . 0.950 no
C64 C99 . 1.497(16) yes
C64 C108 . 1.477(14) yes
C64 H641 . 0.950 no
C64 H642 . 0.950 no
C65 C82 . 1.518(17) yes
C65 H651 . 0.950 no
C65 H652 . 0.950 no
C65 H653 . 0.950 no
C66 H661 . 0.950 no
C66 H662 . 0.950 no
C66 H663 . 0.950 no
C67 C73 . 1.437(11) yes
C67 C74 . 1.404(12) yes
C68 H681 . 0.950 no
C68 H682 . 0.950 no
C68 H683 . 0.950 no
C70 C77 . 1.535(13) yes
C70 H701 . 0.950 no
C70 H702 . 0.950 no
C71 H711 . 0.950 no
C72 H721 . 0.950 no
C72 H722 . 0.950 no
C73 H731 . 0.950 no
C75 H751 . 0.950 no
C75 H752 . 0.950 no
C76 C93 . 1.556(15) yes
C76 C106 . 1.528(14) yes
C76 H761 . 0.950 no
C76 H762 . 0.950 no
C77 C106 . 1.505(13) yes
C77 H771 . 0.950 no
C77 H772 . 0.950 no
C79 C94 . 1.529(19) yes
C79 C123 . 1.494(16) yes
C80 H801 . 0.950 no
C80 H802 . 0.950 no
C80 H803 . 0.950 no
C81 C107 . 1.404(14) yes
C82 C139 . 1.526(16) yes
C83 H831 . 0.950 no
C83 H832 . 0.950 no
C83 H833 . 0.950 no
C84 H841 . 0.950 no
C84 H842 . 0.950 no
C84 H843 . 0.950 no
C85 H851 . 0.950 no
C86 H861 . 0.950 no
C86 H862 . 0.950 no
C88 C112 . 1.385(13) yes
C88 H881 . 0.950 no
C89 H891 . 0.950 no
C89 H892 . 0.950 no
C90 C109 . 1.392(14) yes
C90 H901 . 0.950 no
C92 H921 . 0.950 no
C93 H931 . 0.950 no
C93 H932 . 0.950 no
C94 H941 . 0.950 no
C94 H942 . 0.950 no
C94 H943 . 0.950 no
C95 H951 . 0.950 no
C95 H952 . 0.950 no
C96 H961 . 0.950 no
C96 H962 . 0.950 no
C96 H963 . 0.950 no
C97 H971 . 0.950 no
C97 H972 . 0.950 no
C97 H973 . 0.950 no
C99 C131 . 1.488(16) yes
C99 H991 . 0.950 no
C99 H992 . 0.950 no
C100 C113 . 1.495(15) yes
C100 C115 . 1.523(15) yes
C100 H1001 . 0.950 no
C100 H1002 . 0.950 no
C103 C122 . 1.465(19) yes
C105 C117 . 1.446(15) yes
C105 H1051 . 0.950 no
C105 H1052 . 0.950 no
C105 H1053 . 0.950 no
C106 H1061 . 0.950 no
C106 H1062 . 0.950 no
C108 H1081 . 0.950 no
C108 H1082 . 0.950 no
C109 H1091 . 0.950 no
C111 C115 . 1.526(16) yes
C111 H1111 . 0.950 no
C111 H1112 . 0.950 no
C112 H1121 . 0.950 no
C113 H1131 . 0.950 no
C113 H1132 . 0.950 no
C114 H1141 . 0.950 no
C114 H1142 . 0.950 no
C114 H1143 . 0.950 no
C115 H1151 . 0.950 no
C115 H1152 . 0.950 no
C120 H1201 . 0.950 no
C120 H1202 . 0.950 no
C120 H1203 . 0.950 no
C121 H1211 . 0.950 no
C121 H1212 . 0.950 no
C121 H1213 . 0.950 no
C122 H1221 . 0.950 no
C122 H1222 . 0.950 no
C122 H1223 . 0.950 no
C123 H1231 . 0.950 no
C123 H1232 . 0.950 no
C123 H1233 . 0.950 no
C126 H1261 . 0.950 no
C126 H1262 . 0.950 no
C126 H1263 . 0.950 no
C131 H1311 . 0.950 no
C131 H1312 . 0.950 no
C134 H1341 . 0.950 no
C134 H1342 . 0.950 no
C134 H1343 . 0.950 no
C138 H1381 . 0.950 no
C138 H1382 . 0.950 no
C138 H1383 . 0.950 no
C139 H1391 . 0.950 no
C139 H1392 . 0.950 no
C139 H1393 . 0.950 no
C145 H1451 . 0.950 no
C145 H1452 . 0.950 no
C145 H1453 . 0.950 no
N156 C130 . 1.391 yes
N156 C104 . 1.391 yes
C130 C118 . 1.391 yes
C130 H1301 . 0.950 no
C118 C69 . 1.391 yes
C118 H1181 . 0.950 no
C69 C140 . 1.391 yes
C69 H691 . 0.950 no
C140 C104 . 1.391 yes
C140 H1401 . 0.950 no
C104 H1041 . 0.950 no
N146 C43 . 1.392 yes
N146 C4 . 1.392 yes
C43 C110 . 1.391 yes
C43 H431 . 0.950 no
C110 C78 . 1.392 yes
C110 H1101 . 0.950 no
C78 C87 . 1.392 yes
C78 H781 . 0.950 no
C87 C4 . 1.391 yes
C87 H871 . 0.950 no
C4 H41 . 0.950 no
O21 H211 4_655 0.850 no
O21 H211 . 0.850 no
B26 F137 . 1.349(8) yes
B26 F8 . 1.334(8) yes
B26 F13 . 1.354(6) yes
B26 F14 . 1.365(8) yes
B30 F1 . 1.40(2) yes

loop_
_platon_squeeze_void_nr
_platon_squeeze_void_average_x
_platon_squeeze_void_average_y
_platon_squeeze_void_average_z
_platon_squeeze_void_volume
_platon_squeeze_void_count_electrons
_platon_squeeze_void_content
1 0.000 0.000 -0.074 2078 742 ' '
2 0.437 0.597 0.096 15 2 ' '
3 0.419 0.535 0.162 11 2 ' '
4 0.500 0.084 0.250 119 47 ' '
5 0.579 0.538 0.343 13 2 ' '
6 0.563 0.602 0.409 14 1 ' '
7 0.437 0.403 0.596 15 1 ' '
8 0.419 0.465 0.662 12 2 ' '
9 0.500 0.916 0.750 119 47 ' '
10 0.579 0.462 0.843 13 2 ' '
11 0.563 0.398 0.909 13 1 ' '

loop_
_oxford_atom_site_label
_oxford_atom_site_special_uiso
_oxford_atom_site_special_size
_oxford_atom_site_special_declination
_oxford_atom_site_special_azimuth
_oxford_atom_site_special_shape
F500 0.096(4) 1.302(9) -0.9000 0.9000 Annulus
